data_4023545
loop_
_publ_author_name
'Yu Liu'
'Zi-Xin Yang'
'Yong Chen'

_publ_section_title
;
 Syntheses and Self-Assembly Behaviors of the Azobenzenyl
 Modified \b-Cyclodextrins Isomers
;
_journal_name_full 'Journal of Organic Chemistry'
_journal_page_first 5298
_journal_page_last 5304
_journal_paper_doi 10.1021/jo800488f
_journal_volume 73
_journal_year 2008
_chemical_formula_moiety 'C114 H224 N10 O101'
_chemical_formula_sum 'C114 H224 N10 O101'
_chemical_formula_weight 3351.03
_chemical_name_systematic
; 
 ? 
;
_space_group_IT_number 4
_symmetry_cell_setting monoclinic
_symmetry_space_group_name_Hall 'P 2yb'
_symmetry_space_group_name_H-M 'P 1 21 1'
_atom_sites_solution_hydrogens geom
_atom_sites_solution_primary direct
_atom_sites_solution_secondary difmap
_audit_creation_method SHELXL-97
_cell_angle_alpha 90.00
_cell_angle_beta 91.114(2)
_cell_angle_gamma 90.00
_cell_formula_units_Z 2
_cell_length_a 15.6068(19)
_cell_length_b 20.806(3)
_cell_length_c 23.361(3)
_cell_measurement_reflns_used 23341
_cell_measurement_temperature 113(2)
_cell_measurement_theta_max 27.9
_cell_measurement_theta_min 1.3
_cell_volume 7584.4(16)
_computing_cell_refinement CrystalClear
_computing_data_collection CrystalClear
_computing_data_reduction CrystalStructure
_computing_publication_material 'CrystalStructure 3.7.0'
_computing_structure_refinement 'SHELXL-97 (Sheldrick, 1997)'
_computing_structure_solution 'SHELXS-97 (Sheldrick, 1990)'
_diffrn_ambient_temperature 113(2)
_diffrn_detector_area_resol_mean 7.31
_diffrn_measured_fraction_theta_full 1.000
_diffrn_measured_fraction_theta_max 1.000
_diffrn_measurement_device_type 'Rigaku Saturn'
_diffrn_measurement_method \w
_diffrn_radiation_monochromator confocal
_diffrn_radiation_source 'rotating anode'
_diffrn_radiation_type MoK\a
_diffrn_radiation_wavelength 0.71070
_diffrn_reflns_av_R_equivalents 0.0605
_diffrn_reflns_av_sigmaI/netI 0.0741
_diffrn_reflns_limit_h_max 19
_diffrn_reflns_limit_h_min -19
_diffrn_reflns_limit_k_max 24
_diffrn_reflns_limit_k_min -25
_diffrn_reflns_limit_l_max 28
_diffrn_reflns_limit_l_min -28
_diffrn_reflns_number 82797
_diffrn_reflns_theta_full 26.00
_diffrn_reflns_theta_max 26.00
_diffrn_reflns_theta_min 1.30
_exptl_absorpt_coefficient_mu 0.130
_exptl_absorpt_correction_T_max 0.9670
_exptl_absorpt_correction_T_min 0.9596
_exptl_absorpt_correction_type multi-scan
_exptl_absorpt_process_details 'Jacobson, R. (1998) Private communication'
_exptl_crystal_colour orange
_exptl_crystal_density_diffrn 1.467
_exptl_crystal_density_method 'not measured'
_exptl_crystal_description prism
_exptl_crystal_F_000 3572
_exptl_crystal_size_max 0.32
_exptl_crystal_size_mid 0.28
_exptl_crystal_size_min 0.26
_refine_diff_density_max 0.566
_refine_diff_density_min -0.398
_refine_diff_density_rms 0.091
_refine_ls_abs_structure_details 'Flack H D (1983), Acta Cryst. A39, 876-881'
_refine_ls_abs_structure_Flack -0.4(7)
_refine_ls_extinction_coef 0.0079(4)
_refine_ls_extinction_expression Fc^*^=kFc[1+0.001xFc^2^\l^3^/sin(2\q)]^-1/4^
_refine_ls_extinction_method SHELXL
_refine_ls_goodness_of_fit_ref 1.033
_refine_ls_hydrogen_treatment mixed
_refine_ls_matrix_type full
_refine_ls_number_parameters 2067
_refine_ls_number_reflns 28740
_refine_ls_number_restraints 1
_refine_ls_restrained_S_all 1.033
_refine_ls_R_factor_all 0.0826
_refine_ls_R_factor_gt 0.0763
_refine_ls_shift/su_max 0.003
_refine_ls_shift/su_mean 0.000
_refine_ls_structure_factor_coef Fsqd
_refine_ls_weighting_details 'calc w=1/[\s^2^(Fo^2^)+(0.1090P)^2^+8.2683P] where P=(Fo^2^+2Fc^2^)/3'
_refine_ls_weighting_scheme calc
_refine_ls_wR_factor_gt 0.2010
_refine_ls_wR_factor_ref 0.2079
_reflns_number_gt 25886
_reflns_number_total 28740
_reflns_threshold_expression >2sigma(I)
_cod_data_source_file jo800488f-File003.cif
_cod_data_source_block shelxl
_cod_database_code 4023545

loop_
_symmetry_equiv_pos_as_xyz
'x, y, z'
'-x, y+1/2, -z'

loop_
_atom_site_label
_atom_site_type_symbol
_atom_site_fract_x
_atom_site_fract_y
_atom_site_fract_z
_atom_site_U_iso_or_equiv
_atom_site_adp_type
_atom_site_occupancy
_atom_site_symmetry_multiplicity
_atom_site_calc_flag
_atom_site_refinement_flags
_atom_site_disorder_assembly
_atom_site_disorder_group
N1 N 0.2092(2) 0.0385(2) -0.11999(17) 0.0251(8) Uani 1 1 d . . .
N2 N 0.2557(3) 0.0181(2) -0.16513(18) 0.0288(9) Uani 1 1 d . . .
N3 N 0.3001(3) -0.0320(2) -0.14798(19) 0.0309(9) Uani 1 1 d . . .
N4 N 0.1490(3) 0.1277(2) 0.23465(18) 0.0297(9) Uani 1 1 d . . .
N5 N 0.2126(3) 0.1403(2) 0.26656(19) 0.0331(9) Uani 1 1 d . . .
N6 N 0.2830(3) 0.4294(2) 0.62314(18) 0.0265(8) Uani 1 1 d . . .
N7 N 0.3306(3) 0.4486(2) 0.66895(18) 0.0287(9) Uani 1 1 d . . .
N8 N 0.3766(3) 0.4979(2) 0.65253(18) 0.0300(9) Uani 1 1 d . . .
N9 N 0.1808(3) 0.3385(2) 0.27280(18) 0.0280(9) Uani 1 1 d . . .
N10 N 0.2332(3) 0.3143(2) 0.23841(19) 0.0314(9) Uani 1 1 d . . .
O1 O 0.0611(2) 0.20234(18) -0.06655(14) 0.0276(7) Uani 1 1 d . . .
O2 O -0.0542(2) 0.3062(2) -0.07545(18) 0.0382(9) Uani 1 1 d . . .
H2 H -0.0010 0.3085 -0.0696 0.057 Uiso 1 1 calc R . .
O3 O -0.1532(2) 0.26968(17) 0.02033(15) 0.0284(7) Uani 1 1 d . . .
H3 H -0.1316 0.3065 0.0239 0.043 Uiso 1 1 calc R . .
O4 O -0.0493(2) 0.12991(18) -0.08392(14) 0.0291(7) Uani 1 1 d . . .
O5 O -0.0168(2) 0.00199(18) -0.04337(17) 0.0337(8) Uani 1 1 d . . .
H5 H -0.0356 -0.0173 -0.0726 0.051 Uiso 1 1 calc R . .
O6 O -0.1243(2) 0.14486(17) 0.06297(14) 0.0250(7) Uani 1 1 d . . .
O7 O -0.1756(2) 0.24182(16) 0.13321(15) 0.0293(7) Uani 1 1 d . . .
H7 H -0.2009 0.2679 0.1545 0.044 Uiso 1 1 calc R . .
O8 O -0.1562(2) 0.16852(17) 0.24241(14) 0.0282(7) Uani 1 1 d . . .
H8 H -0.1665 0.1387 0.2655 0.042 Uiso 1 1 calc R . .
O9 O -0.2354(2) 0.07882(17) 0.09305(14) 0.0261(7) Uani 1 1 d . . .
O10 O -0.2975(2) -0.0323(2) 0.14870(17) 0.0367(9) Uani 1 1 d . . .
H10 H -0.3332 -0.0265 0.1218 0.055 Uiso 1 1 calc R . .
O11 O -0.1092(2) 0.04361(17) 0.22353(14) 0.0260(7) Uani 1 1 d . . .
O12 O -0.1075(2) 0.07502(18) 0.33872(16) 0.0313(8) Uani 1 1 d . . .
H12 H -0.0967 0.1036 0.3145 0.047 Uiso 1 1 calc R . .
O13 O 0.0600(2) 0.02077(19) 0.36038(15) 0.0316(8) Uani 1 1 d . . .
H13 H 0.1113 0.0097 0.3569 0.047 Uiso 1 1 calc R . .
O14 O -0.1046(2) -0.06573(17) 0.24484(15) 0.0280(7) Uani 1 1 d . . .
O15 O -0.0162(3) -0.1824(2) 0.2442(2) 0.0490(11) Uani 1 1 d . . .
H15 H -0.0658 -0.1783 0.2571 0.074 Uiso 1 1 calc R . .
O16 O 0.1278(2) -0.04293(17) 0.26459(15) 0.0282(7) Uani 1 1 d . . .
O17 O 0.2229(2) -0.05673(19) 0.36330(15) 0.0319(8) Uani 1 1 d . . .
H17 H 0.2251 -0.0859 0.3881 0.048 Uiso 1 1 calc R . .
O18 O 0.3857(2) -0.0205(2) 0.32236(15) 0.0353(8) Uani 1 1 d . . .
H18 H 0.4108 0.0139 0.3141 0.053 Uiso 1 1 calc R . .
O19 O 0.2145(2) -0.11282(18) 0.21480(15) 0.0308(8) Uani 1 1 d . . .
O20 O 0.3239(3) -0.1452(2) 0.12462(18) 0.0407(9) Uani 1 1 d . . .
H20 H 0.2959 -0.1737 0.1416 0.061 Uiso 1 1 calc R . .
O21 O 0.3956(2) -0.00184(18) 0.20281(15) 0.0299(8) Uani 1 1 d . . .
O22 O 0.5128(2) 0.06338(18) 0.27604(15) 0.0306(8) Uani 1 1 d . . .
H22 H 0.4919 0.0319 0.2934 0.046 Uiso 1 1 calc R . .
O23 O 0.5769(2) 0.15017(18) 0.19427(16) 0.0343(8) Uani 1 1 d . . .
H23 H 0.5794 0.1531 0.2301 0.051 Uiso 1 1 calc R . .
O24 O 0.5087(2) -0.03334(18) 0.14485(15) 0.0303(8) Uani 1 1 d . . .
O25 O 0.6039(2) -0.0216(2) 0.04435(17) 0.0375(9) Uani 1 1 d . . .
H25 H 0.6175 -0.0444 0.0163 0.056 Uiso 1 1 calc R . .
O26 O 0.5074(2) 0.12960(18) 0.07950(14) 0.0287(7) Uani 1 1 d . . .
O27 O 0.5940(3) 0.2521(2) 0.06413(16) 0.0365(9) Uani 1 1 d . . .
H27 H 0.5673 0.2456 0.0945 0.055 Uiso 1 1 calc R . .
O28 O 0.4590(3) 0.3024(2) -0.00774(18) 0.0414(9) Uani 1 1 d . . .
H28 H 0.4948 0.3123 -0.0326 0.062 Uiso 1 1 calc R . .
O29 O 0.5348(2) 0.10993(18) -0.01784(15) 0.0304(8) Uani 1 1 d . . .
O30 O 0.5002(3) 0.1157(2) -0.13705(16) 0.0383(9) Uani 1 1 d . . .
H30 H 0.4720 0.1270 -0.1664 0.057 Uiso 1 1 calc R . .
O31 O 0.3455(2) 0.20859(18) -0.05479(14) 0.0288(7) Uani 1 1 d . . .
O32 O 0.3105(3) 0.33375(19) -0.08572(18) 0.0396(9) Uani 1 1 d . . .
H32 H 0.3517 0.3193 -0.0660 0.059 Uiso 1 1 calc R . .
O33 O 0.1265(2) 0.32506(18) -0.07811(16) 0.0328(8) Uani 1 1 d . . .
H33 H 0.1471 0.3541 -0.0569 0.049 Uiso 1 1 calc R . .
O34 O 0.2675(2) 0.16857(18) -0.13291(15) 0.0283(7) Uani 1 1 d . . .
O35 O 0.2399(2) 0.05154(18) 0.01511(15) 0.0305(8) Uani 1 1 d . . .
O36 O 0.1332(2) 0.26630(17) 0.57207(14) 0.0254(7) Uani 1 1 d . . .
O37 O 0.0216(2) 0.16541(18) 0.59482(15) 0.0313(8) Uani 1 1 d . . .
H37 H 0.0160 0.1575 0.6298 0.047 Uiso 1 1 calc R . .
O38 O -0.0943(2) 0.19292(18) 0.49913(15) 0.0312(8) Uani 1 1 d . . .
H38 H -0.0881 0.1860 0.4640 0.047 Uiso 1 1 calc R . .
O39 O 0.0253(2) 0.34106(17) 0.58967(14) 0.0275(7) Uani 1 1 d . . .
O40 O 0.0450(2) 0.46602(19) 0.52750(19) 0.0386(9) Uani 1 1 d . . .
H40 H 0.0293 0.5016 0.5406 0.058 Uiso 1 1 calc R . .
O41 O -0.0603(2) 0.31254(16) 0.44437(13) 0.0233(7) Uani 1 1 d . . .
O42 O -0.1082(2) 0.21703(17) 0.36465(16) 0.0321(8) Uani 1 1 d . . .
H42 H -0.1391 0.1951 0.3863 0.048 Uiso 1 1 calc R . .
O43 O -0.0942(3) 0.28980(17) 0.26386(15) 0.0325(8) Uani 1 1 d . . .
H43 H -0.0804 0.3171 0.2392 0.049 Uiso 1 1 calc R . .
O44 O -0.1721(2) 0.37864(16) 0.41201(13) 0.0236(7) Uani 1 1 d . . .
O45 O -0.2351(2) 0.49107(17) 0.35233(15) 0.0267(7) Uani 1 1 d . . .
H45 H -0.2718 0.4934 0.3781 0.040 Uiso 1 1 calc R . .
O46 O -0.0512(2) 0.41973(16) 0.28362(14) 0.0228(7) Uani 1 1 d . . .
O47 O -0.0724(2) 0.38140(18) 0.17205(15) 0.0318(8) Uani 1 1 d . . .
H47 H -0.0633 0.3726 0.1376 0.048 Uiso 1 1 calc R . .
O48 O 0.0891(2) 0.43551(18) 0.13215(14) 0.0277(7) Uani 1 1 d . . .
H48 H 0.1389 0.4506 0.1304 0.042 Uiso 1 1 calc R . .
O49 O -0.0498(2) 0.52622(16) 0.25625(15) 0.0266(7) Uani 1 1 d . . .
O50 O 0.0343(2) 0.64272(17) 0.23956(16) 0.0309(8) Uani 1 1 d . . .
H50 H 0.0542 0.6793 0.2472 0.046 Uiso 1 1 calc R . .
O51 O 0.1781(2) 0.50183(17) 0.22427(14) 0.0260(7) Uani 1 1 d . . .
O52 O 0.2516(2) 0.48095(19) 0.11975(15) 0.0313(8) Uani 1 1 d . . .
H52 H 0.2574 0.5003 0.0885 0.047 Uiso 1 1 calc R . .
O53 O 0.4167(2) 0.4420(2) 0.15703(16) 0.0374(9) Uani 1 1 d . . .
H53 H 0.4566 0.4237 0.1753 0.056 Uiso 1 1 calc R . .
O54 O 0.2807(2) 0.57759(18) 0.25009(17) 0.0322(8) Uani 1 1 d . . .
O55 O 0.4291(3) 0.6215(3) 0.3134(3) 0.0775(19) Uani 1 1 d . . .
H55 H 0.4015 0.6499 0.2954 0.116 Uiso 1 1 calc R . .
O56 O 0.4546(2) 0.46122(18) 0.27407(15) 0.0292(8) Uani 1 1 d . . .
O57 O 0.5776(2) 0.39832(18) 0.21036(14) 0.0288(7) Uani 1 1 d . . .
H57 H 0.6095 0.4176 0.1874 0.043 Uiso 1 1 calc R . .
O58 O 0.6441(3) 0.3176(2) 0.29825(18) 0.0459(10) Uani 1 1 d . . .
H58 H 0.6204 0.2815 0.2954 0.069 Uiso 1 1 calc R . .
O59 O 0.5601(2) 0.49969(18) 0.33714(15) 0.0299(8) Uani 1 1 d . . .
O60 O 0.6464(2) 0.50689(18) 0.44046(15) 0.0307(8) Uani 1 1 d . . .
H60 H 0.6621 0.5094 0.4750 0.046 Uiso 1 1 calc R . .
O61 O 0.5599(2) 0.34033(18) 0.40848(15) 0.0293(8) Uani 1 1 d . . .
O62 O 0.6202(2) 0.2130(2) 0.41291(17) 0.0371(9) Uani 1 1 d . . .
H62 H 0.5799 0.2186 0.3891 0.056 Uiso 1 1 calc R . .
O63 O 0.5162(2) 0.16658(18) 0.50450(17) 0.0329(8) Uani 1 1 d . . .
H63 H 0.5321 0.1439 0.4769 0.049 Uiso 1 1 calc R . .
O64 O 0.5993(2) 0.35387(17) 0.50566(15) 0.0266(7) Uani 1 1 d . . .
O65 O 0.5635(3) 0.3679(2) 0.62251(17) 0.0427(10) Uani 1 1 d . . .
H65 H 0.5403 0.3393 0.6423 0.064 Uiso 1 1 calc R . .
O66 O 0.4136(2) 0.26266(17) 0.55391(14) 0.0250(7) Uani 1 1 d . . .
O67 O 0.3895(2) 0.13903(19) 0.58439(19) 0.0381(9) Uani 1 1 d . . .
H67 H 0.3576 0.1079 0.5755 0.057 Uiso 1 1 calc R . .
O68 O 0.2007(2) 0.14166(18) 0.58894(16) 0.0324(8) Uani 1 1 d . . .
H68 H 0.1838 0.1280 0.5568 0.049 Uiso 1 1 calc R . .
O69 O 0.3451(2) 0.30042(17) 0.63470(14) 0.0274(7) Uani 1 1 d . . .
O70 O 0.3061(2) 0.41574(19) 0.48746(15) 0.0321(8) Uani 1 1 d . . .
C1 C -0.0209(3) 0.1931(3) -0.0929(2) 0.0281(10) Uani 1 1 d . . .
H1 H -0.0169 0.2011 -0.1350 0.034 Uiso 1 1 calc R . .
C2 C -0.0815(3) 0.2427(3) -0.0668(2) 0.0321(11) Uani 1 1 d . . .
H2A H -0.1389 0.2378 -0.0862 0.038 Uiso 1 1 calc R . .
C3 C -0.0922(3) 0.2273(2) -0.0036(2) 0.0249(10) Uani 1 1 d . . .
H3A H -0.0358 0.2335 0.0168 0.030 Uiso 1 1 calc R . .
C4 C -0.1201(3) 0.1574(2) 0.0033(2) 0.0259(10) Uani 1 1 d . . .
H4 H -0.1779 0.1510 -0.0150 0.031 Uiso 1 1 calc R . .
C5 C -0.0556(3) 0.1128(3) -0.02443(19) 0.0258(10) Uani 1 1 d . . .
H5A H 0.0017 0.1182 -0.0051 0.031 Uiso 1 1 calc R . .
C6 C -0.0820(3) 0.0427(3) -0.0216(3) 0.0338(11) Uani 1 1 d . . .
H6A H -0.0933 0.0309 0.0186 0.041 Uiso 1 1 calc R . .
H6B H -0.1356 0.0363 -0.0443 0.041 Uiso 1 1 calc R . .
C7 C -0.2069(3) 0.1427(2) 0.0858(2) 0.0264(10) Uani 1 1 d . . .
H7A H -0.2473 0.1650 0.0587 0.032 Uiso 1 1 calc R . .
C8 C -0.2072(3) 0.1781(2) 0.1432(2) 0.0239(9) Uani 1 1 d . . .
H8A H -0.2670 0.1803 0.1576 0.029 Uiso 1 1 calc R . .
C9 C -0.1506(3) 0.1429(2) 0.1861(2) 0.0239(9) Uani 1 1 d . . .
H9 H -0.0898 0.1459 0.1736 0.029 Uiso 1 1 calc R . .
C10 C -0.1758(3) 0.0714(2) 0.1896(2) 0.0227(9) Uani 1 1 d . . .
H10A H -0.2321 0.0666 0.2089 0.027 Uiso 1 1 calc R . .
C11 C -0.1799(3) 0.0416(2) 0.1297(2) 0.0252(10) Uani 1 1 d . . .
H11 H -0.1210 0.0426 0.1136 0.030 Uiso 1 1 calc R . .
C12 C -0.2123(3) -0.0269(2) 0.1273(2) 0.0272(10) Uani 1 1 d . . .
H12A H -0.2118 -0.0422 0.0872 0.033 Uiso 1 1 calc R . .
H12B H -0.1734 -0.0547 0.1502 0.033 Uiso 1 1 calc R . .
C13 C -0.1292(3) -0.0046(2) 0.2641(2) 0.0262(10) Uani 1 1 d . . .
H13A H -0.1921 -0.0041 0.2716 0.031 Uiso 1 1 calc R . .
C14 C -0.0796(3) 0.0140(2) 0.3179(2) 0.0260(10) Uani 1 1 d . . .
H14 H -0.0923 -0.0188 0.3478 0.031 Uiso 1 1 calc R . .
C15 C 0.0150(3) 0.0116(2) 0.30741(19) 0.0248(9) Uani 1 1 d . . .
H15A H 0.0302 0.0474 0.2808 0.030 Uiso 1 1 calc R . .
C16 C 0.0410(3) -0.0514(2) 0.2808(2) 0.0254(10) Uani 1 1 d . . .
H16 H 0.0372 -0.0866 0.3098 0.030 Uiso 1 1 calc R . .
C17 C -0.0160(3) -0.0674(2) 0.2287(2) 0.0269(10) Uani 1 1 d . . .
H17A H -0.0067 -0.0342 0.1985 0.032 Uiso 1 1 calc R . .
C18 C -0.0012(4) -0.1334(3) 0.2030(2) 0.0361(12) Uani 1 1 d . . .
H18A H -0.0402 -0.1396 0.1695 0.043 Uiso 1 1 calc R . .
H18B H 0.0584 -0.1365 0.1896 0.043 Uiso 1 1 calc R . .
C19 C 0.1833(3) -0.0962(2) 0.2691(2) 0.0288(10) Uani 1 1 d . . .
H19 H 0.1506 -0.1336 0.2845 0.035 Uiso 1 1 calc R . .
C20 C 0.2565(3) -0.0806(3) 0.3102(2) 0.0298(11) Uani 1 1 d . . .
H20A H 0.2909 -0.1204 0.3179 0.036 Uiso 1 1 calc R . .
C21 C 0.3138(3) -0.0295(3) 0.2845(2) 0.0284(10) Uani 1 1 d . . .
H21 H 0.2813 0.0118 0.2806 0.034 Uiso 1 1 calc R . .
C22 C 0.3436(3) -0.0512(2) 0.2262(2) 0.0289(10) Uani 1 1 d . . .
H22A H 0.3773 -0.0919 0.2300 0.035 Uiso 1 1 calc R . .
C23 C 0.2635(3) -0.0626(3) 0.1883(2) 0.0286(10) Uani 1 1 d . . .
H23A H 0.2286 -0.0224 0.1863 0.034 Uiso 1 1 calc R . .
C24 C 0.2801(4) -0.0869(3) 0.1274(2) 0.0404(13) Uani 1 1 d . . .
H24A H 0.2244 -0.0916 0.1069 0.048 Uiso 1 1 calc R . .
H24B H 0.3135 -0.0539 0.1070 0.048 Uiso 1 1 calc R . .
C25 C 0.4852(3) -0.0153(3) 0.2010(2) 0.0272(10) Uani 1 1 d . . .
H25A H 0.4990 -0.0513 0.2280 0.033 Uiso 1 1 calc R . .
C26 C 0.5349(3) 0.0445(3) 0.2197(2) 0.0292(10) Uani 1 1 d . . .
H26 H 0.5974 0.0340 0.2198 0.035 Uiso 1 1 calc R . .
C27 C 0.5189(3) 0.1000(2) 0.1782(2) 0.0287(10) Uani 1 1 d . . .
H27A H 0.4584 0.1154 0.1809 0.034 Uiso 1 1 calc R . .
C28 C 0.5370(3) 0.0777(3) 0.1165(2) 0.0297(10) Uani 1 1 d . . .
H28A H 0.6000 0.0713 0.1119 0.036 Uiso 1 1 calc R . .
C29 C 0.4889(3) 0.0145(3) 0.1022(2) 0.0281(10) Uani 1 1 d . . .
H29 H 0.4258 0.0230 0.1018 0.034 Uiso 1 1 calc R . .
C30 C 0.5128(3) -0.0168(3) 0.0463(2) 0.0312(11) Uani 1 1 d . . .
H30A H 0.4868 -0.0602 0.0436 0.037 Uiso 1 1 calc R . .
H30B H 0.4910 0.0092 0.0137 0.037 Uiso 1 1 calc R . .
C31 C 0.5598(3) 0.1452(3) 0.0322(2) 0.0291(10) Uani 1 1 d . . .
H31 H 0.6203 0.1335 0.0424 0.035 Uiso 1 1 calc R . .
C32 C 0.5568(3) 0.2154(3) 0.0195(2) 0.0322(11) Uani 1 1 d . . .
H32A H 0.5917 0.2228 -0.0153 0.039 Uiso 1 1 calc R . .
C33 C 0.4660(3) 0.2354(3) 0.0048(2) 0.0307(11) Uani 1 1 d . . .
H33A H 0.4289 0.2254 0.0381 0.037 Uiso 1 1 calc R . .
C34 C 0.4350(3) 0.1954(3) -0.0467(2) 0.0292(10) Uani 1 1 d . . .
H34 H 0.4660 0.2101 -0.0814 0.035 Uiso 1 1 calc R . .
C35 C 0.4487(3) 0.1238(3) -0.0396(2) 0.0270(10) Uani 1 1 d . . .
H35 H 0.4055 0.1061 -0.0128 0.032 Uiso 1 1 calc R . .
C36 C 0.4430(3) 0.0882(3) -0.0960(2) 0.0312(11) Uani 1 1 d . . .
H36A H 0.4580 0.0425 -0.0897 0.037 Uiso 1 1 calc R . .
H36B H 0.3834 0.0901 -0.1112 0.037 Uiso 1 1 calc R . .
C37 C 0.3151(3) 0.2212(3) -0.1110(2) 0.0288(10) Uani 1 1 d . . .
H37A H 0.3654 0.2285 -0.1361 0.035 Uiso 1 1 calc R . .
C38 C 0.2625(3) 0.2816(3) -0.1097(2) 0.0324(11) Uani 1 1 d . . .
H38A H 0.2455 0.2931 -0.1499 0.039 Uiso 1 1 calc R . .
C39 C 0.1810(3) 0.2702(3) -0.0759(2) 0.0287(10) Uani 1 1 d . . .
H39 H 0.1968 0.2606 -0.0351 0.034 Uiso 1 1 calc R . .
C40 C 0.1329(3) 0.2130(2) -0.1019(2) 0.0242(9) Uani 1 1 d . . .
H40A H 0.1137 0.2226 -0.1420 0.029 Uiso 1 1 calc R . .
C41 C 0.1925(3) 0.1547(2) -0.1004(2) 0.0249(10) Uani 1 1 d . . .
H41 H 0.2101 0.1457 -0.0599 0.030 Uiso 1 1 calc R . .
C42 C 0.1529(3) 0.0945(2) -0.1265(2) 0.0286(10) Uani 1 1 d . . .
H42A H 0.0978 0.0855 -0.1078 0.034 Uiso 1 1 calc R . .
H42B H 0.1408 0.1020 -0.1677 0.034 Uiso 1 1 calc R . .
C43 C 0.2835(4) -0.0448(3) -0.0925(2) 0.0344(11) Uani 1 1 d . . .
H43A H 0.3077 -0.0785 -0.0701 0.041 Uiso 1 1 calc R . .
C44 C 0.2238(3) 0.0012(3) -0.0741(2) 0.0298(10) Uani 1 1 d . . .
C45 C 0.1844(3) 0.0099(3) -0.0174(2) 0.0350(12) Uani 1 1 d . . .
H45A H 0.1268 0.0294 -0.0218 0.042 Uiso 1 1 calc R . .
H45B H 0.1786 -0.0320 0.0022 0.042 Uiso 1 1 calc R . .
C46 C 0.2134(3) 0.0677(3) 0.0693(2) 0.0274(10) Uani 1 1 d . . .
C47 C 0.2731(3) 0.1008(3) 0.1025(2) 0.0304(11) Uani 1 1 d . . .
H47A H 0.3274 0.1105 0.0870 0.036 Uiso 1 1 calc R . .
C48 C 0.2555(3) 0.1200(3) 0.1580(2) 0.0291(10) Uani 1 1 d . . .
H48A H 0.2977 0.1412 0.1809 0.035 Uiso 1 1 calc R . .
C49 C 0.1740(3) 0.1075(3) 0.1792(2) 0.0287(10) Uani 1 1 d . . .
C50 C 0.1134(3) 0.0758(3) 0.1456(2) 0.0308(11) Uani 1 1 d . . .
H50A H 0.0582 0.0678 0.1604 0.037 Uiso 1 1 calc R . .
C51 C 0.1324(3) 0.0554(3) 0.0899(2) 0.0324(11) Uani 1 1 d . . .
H51 H 0.0907 0.0337 0.0669 0.039 Uiso 1 1 calc R . .
C52 C 0.1937(3) 0.1677(3) 0.3210(2) 0.0315(11) Uani 1 1 d . . .
C53 C 0.2629(4) 0.1718(3) 0.3590(2) 0.0364(12) Uani 1 1 d . . .
H53A H 0.3170 0.1546 0.3490 0.044 Uiso 1 1 calc R . .
C54 C 0.2526(4) 0.2005(3) 0.4106(2) 0.0394(13) Uani 1 1 d . . .
H54 H 0.2999 0.2027 0.4368 0.047 Uiso 1 1 calc R . .
C55 C 0.1747(3) 0.2267(3) 0.4261(2) 0.0334(11) Uani 1 1 d . . .
H55A H 0.1687 0.2478 0.4618 0.040 Uiso 1 1 calc R . .
C56 C 0.1049(4) 0.2212(3) 0.3877(2) 0.0378(12) Uani 1 1 d . . .
H56 H 0.0508 0.2381 0.3981 0.045 Uiso 1 1 calc R . .
C57 C 0.1131(3) 0.1920(3) 0.3355(2) 0.0311(11) Uani 1 1 d . . .
H57A H 0.0655 0.1883 0.3098 0.037 Uiso 1 1 calc R . .
C58 C 0.0549(3) 0.2790(2) 0.6014(2) 0.0252(10) Uani 1 1 d . . .
H58A H 0.0659 0.2750 0.6435 0.030 Uiso 1 1 calc R . .
C59 C -0.0088(3) 0.2278(2) 0.5828(2) 0.0261(10) Uani 1 1 d . . .
H59 H -0.0627 0.2345 0.6045 0.031 Uiso 1 1 calc R . .
C60 C -0.0298(3) 0.2361(2) 0.5190(2) 0.0276(10) Uani 1 1 d . . .
H60A H 0.0235 0.2272 0.4973 0.033 Uiso 1 1 calc R . .
C61 C -0.0573(3) 0.3053(2) 0.50601(19) 0.0238(9) Uani 1 1 d . . .
H61 H -0.1152 0.3137 0.5221 0.029 Uiso 1 1 calc R . .
C62 C 0.0074(3) 0.3543(2) 0.5293(2) 0.0246(9) Uani 1 1 d . . .
H62A H 0.0616 0.3511 0.5074 0.030 Uiso 1 1 calc R . .
C63 C -0.0258(3) 0.4226(2) 0.5265(2) 0.0299(11) Uani 1 1 d . . .
H63A H -0.0603 0.4289 0.4909 0.036 Uiso 1 1 calc R . .
H63B H -0.0630 0.4312 0.5595 0.036 Uiso 1 1 calc R . .
C64 C -0.1428(3) 0.3144(2) 0.4190(2) 0.0242(9) Uani 1 1 d . . .
H64 H -0.1833 0.2910 0.4443 0.029 Uiso 1 1 calc R . .
C65 C -0.1411(3) 0.2801(2) 0.3607(2) 0.0266(10) Uani 1 1 d . . .
H65A H -0.2009 0.2780 0.3448 0.032 Uiso 1 1 calc R . .
C66 C -0.0864(3) 0.3176(2) 0.3194(2) 0.0249(9) Uani 1 1 d . . .
H66 H -0.0252 0.3153 0.3326 0.030 Uiso 1 1 calc R . .
C67 C -0.1144(3) 0.3885(2) 0.3175(2) 0.0232(9) Uani 1 1 d . . .
H67A H -0.1720 0.3922 0.2984 0.028 Uiso 1 1 calc R . .
C68 C -0.1167(3) 0.4171(2) 0.37672(19) 0.0203(9) Uani 1 1 d . . .
H68A H -0.0575 0.4164 0.3938 0.024 Uiso 1 1 calc R . .
C69 C -0.1505(3) 0.4859(3) 0.3783(2) 0.0267(10) Uani 1 1 d . . .
H69A H -0.1526 0.5006 0.4186 0.032 Uiso 1 1 calc R . .
H69B H -0.1107 0.5144 0.3578 0.032 Uiso 1 1 calc R . .
C70 C -0.0781(3) 0.4642(2) 0.2422(2) 0.0251(9) Uani 1 1 d . . .
H70 H -0.1421 0.4640 0.2391 0.030 Uiso 1 1 calc R . .
C71 C -0.0408(3) 0.4441(2) 0.1847(2) 0.0265(10) Uani 1 1 d . . .
H71 H -0.0607 0.4746 0.1542 0.032 Uiso 1 1 calc R . .
C72 C 0.0568(3) 0.4452(2) 0.18880(19) 0.0240(9) Uani 1 1 d . . .
H72 H 0.0775 0.4099 0.2147 0.029 Uiso 1 1 calc R . .
C73 C 0.0884(3) 0.5105(2) 0.2119(2) 0.0240(9) Uani 1 1 d . . .
H73 H 0.0804 0.5443 0.1818 0.029 Uiso 1 1 calc R . .
C74 C 0.0422(3) 0.5301(2) 0.2659(2) 0.0233(9) Uani 1 1 d . . .
H74 H 0.0592 0.5004 0.2978 0.028 Uiso 1 1 calc R . .
C75 C 0.0609(3) 0.5981(2) 0.2834(2) 0.0300(10) Uani 1 1 d . . .
H75A H 0.0306 0.6080 0.3192 0.036 Uiso 1 1 calc R . .
H75B H 0.1232 0.6030 0.2911 0.036 Uiso 1 1 calc R . .
C76 C 0.2368(3) 0.5478(2) 0.2043(2) 0.0281(10) Uani 1 1 d . . .
H76 H 0.2044 0.5813 0.1823 0.034 Uiso 1 1 calc R . .
C77 C 0.2981(3) 0.5145(3) 0.1642(2) 0.0290(10) Uani 1 1 d . . .
H77 H 0.3345 0.5480 0.1460 0.035 Uiso 1 1 calc R . .
C78 C 0.3565(3) 0.4679(3) 0.1964(2) 0.0265(10) Uani 1 1 d . . .
H78 H 0.3216 0.4323 0.2128 0.032 Uiso 1 1 calc R . .
C79 C 0.4009(3) 0.5048(3) 0.2445(2) 0.0272(10) Uani 1 1 d . . .
H79 H 0.4364 0.5400 0.2280 0.033 Uiso 1 1 calc R . .
C80 C 0.3339(3) 0.5336(3) 0.2832(2) 0.0329(11) Uani 1 1 d . . .
H80 H 0.2975 0.4986 0.2991 0.040 Uiso 1 1 calc R . .
C81 C 0.3721(4) 0.5732(4) 0.3318(3) 0.057(2) Uani 1 1 d . . .
H81A H 0.3251 0.5936 0.3530 0.068 Uiso 1 1 calc R . .
H81B H 0.4031 0.5441 0.3586 0.068 Uiso 1 1 calc R . .
C82 C 0.5416(3) 0.4775(2) 0.2816(2) 0.0260(10) Uani 1 1 d . . .
H82 H 0.5552 0.5127 0.2540 0.031 Uiso 1 1 calc R . .
C83 C 0.5965(3) 0.4193(2) 0.2672(2) 0.0258(10) Uani 1 1 d . . .
H83 H 0.6582 0.4321 0.2698 0.031 Uiso 1 1 calc R . .
C84 C 0.5809(3) 0.3654(3) 0.3102(2) 0.0306(11) Uani 1 1 d . . .
H84 H 0.5222 0.3472 0.3041 0.037 Uiso 1 1 calc R . .
C85 C 0.5910(3) 0.3906(2) 0.3709(2) 0.0264(10) Uani 1 1 d . . .
H85 H 0.6531 0.3984 0.3796 0.032 Uiso 1 1 calc R . .
C86 C 0.5405(3) 0.4532(2) 0.3808(2) 0.0252(10) Uani 1 1 d . . .
H86 H 0.4779 0.4432 0.3784 0.030 Uiso 1 1 calc R . .
C87 C 0.5593(3) 0.4863(3) 0.4370(2) 0.0289(10) Uani 1 1 d . . .
H87A H 0.5210 0.5240 0.4408 0.035 Uiso 1 1 calc R . .
H87B H 0.5477 0.4564 0.4689 0.035 Uiso 1 1 calc R . .
C88 C 0.6150(3) 0.3218(2) 0.4533(2) 0.0263(10) Uani 1 1 d . . .
H88 H 0.6753 0.3306 0.4420 0.032 Uiso 1 1 calc R . .
C89 C 0.6046(3) 0.2487(2) 0.4624(2) 0.0271(10) Uani 1 1 d . . .
H89 H 0.6492 0.2357 0.4914 0.033 Uiso 1 1 calc R . .
C90 C 0.5178(3) 0.2332(2) 0.4883(2) 0.0259(10) Uani 1 1 d . . .
H90 H 0.4717 0.2410 0.4588 0.031 Uiso 1 1 calc R . .
C91 C 0.5008(3) 0.2749(3) 0.5400(2) 0.0273(10) Uani 1 1 d . . .
H91 H 0.5393 0.2615 0.5726 0.033 Uiso 1 1 calc R . .
C92 C 0.5145(3) 0.3445(2) 0.5269(2) 0.0264(10) Uani 1 1 d . . .
H92 H 0.4719 0.3581 0.4967 0.032 Uiso 1 1 calc R . .
C93 C 0.5056(3) 0.3883(3) 0.5788(2) 0.0324(11) Uani 1 1 d . . .
H93A H 0.5183 0.4332 0.5680 0.039 Uiso 1 1 calc R . .
H93B H 0.4462 0.3864 0.5928 0.039 Uiso 1 1 calc R . .
C94 C 0.3921(3) 0.2495(2) 0.6114(2) 0.0279(10) Uani 1 1 d . . .
H94 H 0.4458 0.2430 0.6346 0.033 Uiso 1 1 calc R . .
C95 C 0.3402(3) 0.1875(2) 0.6112(2) 0.0272(10) Uani 1 1 d . . .
H95 H 0.3305 0.1745 0.6517 0.033 Uiso 1 1 calc R . .
C96 C 0.2534(3) 0.1969(2) 0.5814(2) 0.0263(10) Uani 1 1 d . . .
H96 H 0.2624 0.2036 0.5396 0.032 Uiso 1 1 calc R . .
C97 C 0.2086(3) 0.2555(2) 0.6054(2) 0.0242(9) Uani 1 1 d . . .
H97 H 0.1931 0.2473 0.6461 0.029 Uiso 1 1 calc R . .
C98 C 0.2685(3) 0.3140(2) 0.6024(2) 0.0244(9) Uani 1 1 d . . .
H98 H 0.2829 0.3227 0.5616 0.029 Uiso 1 1 calc R . .
C99 C 0.2273(3) 0.3727(2) 0.6280(2) 0.0291(10) Uani 1 1 d . . .
H99A H 0.1719 0.3812 0.6081 0.035 Uiso 1 1 calc R . .
H99B H 0.2156 0.3646 0.6689 0.035 Uiso 1 1 calc R . .
C100 C 0.3583(3) 0.5105(3) 0.5965(2) 0.0306(11) Uani 1 1 d . . .
H100 H 0.3827 0.5440 0.5744 0.037 Uiso 1 1 calc R . .
C101 C 0.2988(3) 0.4668(2) 0.5772(2) 0.0264(10) Uani 1 1 d . . .
C102 C 0.2543(3) 0.4580(3) 0.5204(2) 0.0273(10) Uani 1 1 d . . .
H10B H 0.1967 0.4392 0.5256 0.033 Uiso 1 1 calc R . .
H10C H 0.2476 0.4999 0.5008 0.033 Uiso 1 1 calc R . .
C103 C 0.2736(3) 0.3998(2) 0.4340(2) 0.0276(10) Uani 1 1 d . . .
C104 C 0.3283(3) 0.3641(3) 0.3986(2) 0.0307(11) Uani 1 1 d . . .
H104 H 0.3845 0.3536 0.4119 0.037 Uiso 1 1 calc R . .
C105 C 0.3015(3) 0.3447(3) 0.3459(2) 0.0301(10) Uani 1 1 d . . .
H105 H 0.3394 0.3217 0.3221 0.036 Uiso 1 1 calc R . .
C106 C 0.2184(3) 0.3585(2) 0.3264(2) 0.0261(10) Uani 1 1 d . . .
C107 C 0.1640(3) 0.3930(3) 0.3614(2) 0.0293(10) Uani 1 1 d . . .
H107 H 0.1072 0.4021 0.3484 0.035 Uiso 1 1 calc R . .
C108 C 0.1908(3) 0.4145(3) 0.4147(2) 0.0310(11) Uani 1 1 d . . .
H108 H 0.1535 0.4389 0.4378 0.037 Uiso 1 1 calc R . .
C109 C 0.1944(3) 0.2928(2) 0.1862(2) 0.0281(10) Uani 1 1 d . . .
C110 C 0.2484(3) 0.2870(3) 0.1396(2) 0.0334(11) Uani 1 1 d . . .
H110 H 0.3071 0.2987 0.1433 0.040 Uiso 1 1 calc R . .
C111 C 0.2163(4) 0.2642(3) 0.0879(2) 0.0394(13) Uani 1 1 d . . .
H111 H 0.2527 0.2611 0.0559 0.047 Uiso 1 1 calc R . .
C112 C 0.1310(3) 0.2460(3) 0.0827(2) 0.0344(11) Uani 1 1 d . . .
H112 H 0.1095 0.2297 0.0472 0.041 Uiso 1 1 calc R . .
C113 C 0.0767(4) 0.2515(3) 0.1292(2) 0.0349(12) Uani 1 1 d . . .
H113 H 0.0181 0.2394 0.1253 0.042 Uiso 1 1 calc R . .
C114 C 0.1088(3) 0.2749(3) 0.1815(2) 0.0308(11) Uani 1 1 d . . .
H114 H 0.0724 0.2785 0.2135 0.037 Uiso 1 1 calc R . .
O71 O 0.2902(2) 0.5589(2) 0.03345(18) 0.0409(9) Uani 1 1 d . . .
O72 O 0.3398(3) 0.6656(2) 0.0988(2) 0.0491(11) Uani 1 1 d . . .
O73 O 0.4939(3) 0.8312(3) 0.1225(3) 0.0641(14) Uani 1 1 d . . .
O74 O 0.2684(3) 0.7468(2) 0.1798(2) 0.0587(13) Uani 1 1 d . . .
O75 O 0.6250(5) 0.2365(4) 0.7264(3) 0.090(2) Uani 1 1 d . . .
O76 O 0.1296(3) 0.74636(19) 0.25114(19) 0.0417(9) Uani 1 1 d . . .
O77 O 0.2363(3) 0.7393(2) 0.3479(2) 0.0493(11) Uani 1 1 d . . .
O78 O 0.8702(3) 0.6699(2) 0.2571(2) 0.0453(10) Uani 1 1 d . . .
O79 O 0.1926(3) 0.6363(2) 0.41515(19) 0.0446(10) Uani 1 1 d . . .
O80 O 0.5757(3) 0.6443(2) 0.24250(17) 0.0397(9) Uani 1 1 d . . .
O81 O 0.2695(2) 0.08531(19) 0.72809(16) 0.0357(8) Uani 1 1 d . . .
O82 O 0.0593(3) 0.5449(2) 0.41978(19) 0.0455(10) Uani 1 1 d . . .
O83 O 0.3175(3) 0.6071(2) 0.49054(17) 0.0391(9) Uani 1 1 d . . .
O84 O 0.2463(2) 0.8377(2) 0.42892(17) 0.0377(9) Uani 1 1 d . . .
O85 O 0.8119(3) 0.7922(2) 0.25213(18) 0.0415(9) Uani 1 1 d . . .
O86 O 0.5453(4) 0.7762(3) 0.2293(3) 0.0833(19) Uani 1 1 d . . .
O87 O 0.6930(3) 0.3317(2) 0.99798(19) 0.0451(10) Uani 1 1 d . . .
O88 O 0.6706(3) 0.8739(2) 0.22787(17) 0.0410(9) Uani 1 1 d . . .
O89 O 0.3153(3) 0.0237(2) 0.44407(17) 0.0399(9) Uani 1 1 d . . .
O90 O 0.1667(3) 0.0740(2) 0.49575(19) 0.0467(10) Uani 1 1 d . . .
O91 O 0.9995(3) 0.0931(2) 0.45188(18) 0.0450(10) Uani 1 1 d . . .
O92 O 0.4571(3) 0.0936(2) 0.41224(19) 0.0444(10) Uani 1 1 d . . .
O93 O 0.5242(3) 0.2756(2) 0.16719(19) 0.0452(10) Uani 1 1 d . . .
O94 O 0.6825(3) 0.1733(3) 0.2944(2) 0.0672(16) Uani 1 1 d . . .
O95 O 0.2356(3) 0.6334(2) 0.59372(19) 0.0451(10) Uani 1 1 d . . .
O96 O 0.7422(3) 0.3250(3) 0.1962(3) 0.0681(16) Uani 1 1 d . . .
O97 O 0.0711(4) 0.8829(2) 0.94627(19) 0.0568(13) Uani 1 1 d . . .
O98 O 0.1791(3) 0.3968(2) 0.01576(19) 0.0431(10) Uani 1 1 d . . .
O99 O 0.3629(3) 0.3967(2) 0.04515(17) 0.0391(9) Uani 1 1 d . . .
O100 O 0.3996(3) 0.2467(3) 0.2443(2) 0.0611(14) Uani 1 1 d . . .
O101 O 0.4920(3) 0.1883(2) 0.32782(19) 0.0486(11) Uani 1 1 d . . .

loop_
_atom_site_aniso_label
_atom_site_aniso_U_11
_atom_site_aniso_U_22
_atom_site_aniso_U_33
_atom_site_aniso_U_23
_atom_site_aniso_U_13
_atom_site_aniso_U_12
N1 0.0221(18) 0.028(2) 0.025(2) -0.0064(16) 0.0023(15) -0.0023(16)
N2 0.028(2) 0.033(2) 0.025(2) -0.0057(17) 0.0027(16) -0.0029(17)
N3 0.031(2) 0.032(2) 0.030(2) -0.0016(18) 0.0020(17) -0.0002(18)
N4 0.034(2) 0.031(2) 0.024(2) 0.0007(17) 0.0002(17) 0.0059(18)
N5 0.035(2) 0.035(2) 0.029(2) -0.0020(19) -0.0008(18) 0.0045(19)
N6 0.0250(19) 0.026(2) 0.028(2) -0.0038(16) -0.0014(16) -0.0030(16)
N7 0.027(2) 0.031(2) 0.028(2) -0.0020(17) -0.0001(16) -0.0012(17)
N8 0.035(2) 0.027(2) 0.028(2) -0.0043(17) -0.0035(17) -0.0018(17)
N9 0.028(2) 0.028(2) 0.027(2) 0.0009(17) -0.0032(17) 0.0036(17)
N10 0.026(2) 0.035(2) 0.034(2) -0.0030(19) -0.0005(17) -0.0016(18)
O1 0.0235(16) 0.035(2) 0.0237(16) -0.0020(14) -0.0010(13) -0.0029(14)
O2 0.0323(19) 0.039(2) 0.043(2) 0.0117(18) 0.0033(17) 0.0025(16)
O3 0.0330(18) 0.0242(17) 0.0282(17) -0.0010(14) 0.0011(14) 0.0021(14)
O4 0.0288(17) 0.034(2) 0.0245(17) -0.0074(14) 0.0028(13) -0.0074(14)
O5 0.0296(18) 0.031(2) 0.040(2) -0.0099(16) 0.0023(15) 0.0024(15)
O6 0.0203(15) 0.0312(18) 0.0237(16) -0.0027(14) 0.0022(12) 0.0002(13)
O7 0.0385(19) 0.0179(16) 0.0316(18) -0.0038(14) 0.0024(15) 0.0010(14)
O8 0.0374(19) 0.0236(17) 0.0236(17) -0.0004(14) 0.0012(14) -0.0026(14)
O9 0.0267(16) 0.0243(17) 0.0271(17) 0.0008(14) -0.0022(13) -0.0036(13)
O10 0.0288(18) 0.039(2) 0.042(2) 0.0063(17) -0.0078(16) -0.0035(16)
O11 0.0244(16) 0.0259(17) 0.0275(17) 0.0065(14) -0.0019(13) 0.0028(13)
O12 0.0351(19) 0.0280(19) 0.0308(18) -0.0048(15) 0.0020(15) 0.0056(15)
O13 0.0305(18) 0.039(2) 0.0248(17) -0.0031(15) -0.0045(14) 0.0014(16)
O14 0.0247(16) 0.0275(18) 0.0316(18) -0.0050(14) -0.0027(14) -0.0003(13)
O15 0.038(2) 0.033(2) 0.077(3) -0.008(2) -0.004(2) -0.0030(18)
O16 0.0224(16) 0.0303(19) 0.0318(18) 0.0026(14) -0.0021(13) 0.0007(14)
O17 0.0312(18) 0.037(2) 0.0272(17) 0.0007(15) 0.0017(14) 0.0001(15)
O18 0.0291(18) 0.051(2) 0.0257(18) 0.0022(16) -0.0041(14) -0.0088(16)
O19 0.0241(16) 0.035(2) 0.0335(19) -0.0045(15) -0.0007(14) -0.0015(14)
O20 0.041(2) 0.043(2) 0.039(2) -0.0074(18) 0.0090(17) 0.0027(18)
O21 0.0236(16) 0.035(2) 0.0314(18) 0.0029(15) -0.0016(14) 0.0018(14)
O22 0.0307(18) 0.037(2) 0.0241(17) -0.0007(14) -0.0015(14) 0.0046(15)
O23 0.0358(19) 0.032(2) 0.035(2) -0.0014(16) -0.0032(16) -0.0079(15)
O24 0.0291(17) 0.033(2) 0.0287(18) 0.0002(15) -0.0005(14) 0.0025(15)
O25 0.0332(19) 0.041(2) 0.038(2) -0.0072(17) 0.0014(16) 0.0033(16)
O26 0.0262(16) 0.0332(19) 0.0266(17) 0.0022(14) 0.0019(13) 0.0033(14)
O27 0.040(2) 0.040(2) 0.0289(18) -0.0009(16) -0.0051(16) -0.0072(17)
O28 0.041(2) 0.038(2) 0.045(2) -0.0014(18) -0.0073(18) 0.0019(17)
O29 0.0245(17) 0.038(2) 0.0287(18) -0.0050(15) -0.0012(14) -0.0018(15)
O30 0.039(2) 0.047(2) 0.0298(19) 0.0007(17) -0.0020(16) 0.0017(18)
O31 0.0220(16) 0.039(2) 0.0253(17) 0.0012(15) -0.0029(13) -0.0013(14)
O32 0.037(2) 0.034(2) 0.047(2) 0.0054(18) -0.0084(17) -0.0086(17)
O33 0.0356(19) 0.0263(19) 0.036(2) -0.0027(15) -0.0084(15) 0.0021(15)
O34 0.0218(16) 0.035(2) 0.0276(17) -0.0049(15) 0.0012(13) -0.0041(14)
O35 0.0288(17) 0.039(2) 0.0232(17) -0.0042(15) -0.0007(14) -0.0015(15)
O36 0.0208(15) 0.0306(18) 0.0247(16) 0.0009(14) -0.0013(13) 0.0004(13)
O37 0.0295(18) 0.037(2) 0.0274(17) 0.0119(15) -0.0025(14) -0.0031(15)
O38 0.0337(18) 0.0316(19) 0.0280(18) 0.0047(15) -0.0071(15) -0.0039(15)
O39 0.0296(17) 0.0313(19) 0.0214(16) -0.0052(14) -0.0050(13) 0.0101(14)
O40 0.0347(19) 0.030(2) 0.051(2) -0.0119(17) 0.0001(17) -0.0023(16)
O41 0.0205(15) 0.0296(18) 0.0198(15) 0.0016(13) -0.0042(12) -0.0015(13)
O42 0.042(2) 0.0223(18) 0.0324(19) 0.0033(14) -0.0008(15) -0.0028(15)
O43 0.047(2) 0.0238(18) 0.0271(17) -0.0053(14) 0.0048(16) -0.0081(16)
O44 0.0219(15) 0.0272(17) 0.0217(15) 0.0014(13) 0.0005(12) -0.0001(13)
O45 0.0230(16) 0.0263(18) 0.0307(17) 0.0011(14) 0.0000(13) 0.0043(13)
O46 0.0204(15) 0.0238(17) 0.0244(16) 0.0039(13) 0.0023(12) -0.0007(12)
O47 0.0380(19) 0.0294(19) 0.0279(18) -0.0011(15) 0.0011(15) -0.0114(15)
O48 0.0279(17) 0.0333(19) 0.0220(16) -0.0033(14) 0.0022(13) -0.0028(14)
O49 0.0179(15) 0.0275(18) 0.0346(18) 0.0041(14) 0.0038(13) 0.0009(13)
O50 0.0339(18) 0.0195(17) 0.039(2) -0.0013(15) -0.0010(15) -0.0006(14)
O51 0.0177(15) 0.0313(18) 0.0289(17) 0.0068(14) -0.0013(13) 0.0008(13)
O52 0.0247(16) 0.047(2) 0.0219(16) 0.0040(15) -0.0027(13) -0.0010(15)
O53 0.0267(18) 0.055(3) 0.0306(19) -0.0034(17) 0.0019(15) 0.0096(17)
O54 0.0226(16) 0.0299(19) 0.044(2) -0.0045(16) -0.0055(15) 0.0033(14)
O55 0.038(3) 0.072(4) 0.122(5) -0.049(4) -0.019(3) 0.002(2)
O56 0.0167(15) 0.035(2) 0.0357(18) 0.0136(15) -0.0056(13) -0.0003(14)
O57 0.0245(16) 0.038(2) 0.0243(17) 0.0013(15) 0.0005(13) -0.0001(14)
O58 0.070(3) 0.033(2) 0.035(2) -0.0045(18) -0.005(2) 0.018(2)
O59 0.0242(16) 0.033(2) 0.0324(18) 0.0043(15) 0.0004(14) -0.0039(14)
O60 0.0273(17) 0.037(2) 0.0281(17) -0.0024(15) -0.0031(14) -0.0013(15)
O61 0.0217(16) 0.035(2) 0.0307(18) 0.0080(15) -0.0040(14) -0.0063(14)
O62 0.0310(19) 0.044(2) 0.037(2) -0.0073(17) 0.0063(16) 0.0053(17)
O63 0.0312(19) 0.0256(18) 0.042(2) -0.0012(16) 0.0063(16) 0.0015(14)
O64 0.0178(15) 0.0327(19) 0.0294(17) -0.0006(14) -0.0015(13) 0.0010(13)
O65 0.039(2) 0.054(3) 0.035(2) -0.0093(18) -0.0086(17) 0.0043(18)
O66 0.0176(15) 0.0286(18) 0.0286(17) 0.0004(14) 0.0000(13) -0.0014(13)
O67 0.0274(18) 0.027(2) 0.060(3) -0.0014(18) 0.0063(17) 0.0000(15)
O68 0.0287(18) 0.0299(19) 0.039(2) -0.0002(16) 0.0040(15) -0.0041(15)
O69 0.0239(16) 0.034(2) 0.0244(16) -0.0046(14) -0.0030(13) 0.0016(14)
O70 0.0263(17) 0.039(2) 0.0305(18) -0.0078(15) -0.0074(14) 0.0045(15)
C1 0.021(2) 0.041(3) 0.022(2) -0.002(2) -0.0038(18) -0.004(2)
C2 0.025(2) 0.043(3) 0.028(2) 0.007(2) -0.0040(19) 0.001(2)
C3 0.024(2) 0.030(3) 0.022(2) -0.0006(19) 0.0015(17) -0.0004(18)
C4 0.026(2) 0.029(3) 0.022(2) -0.0036(19) -0.0004(18) -0.0056(19)
C5 0.022(2) 0.034(3) 0.021(2) -0.0064(19) 0.0005(17) -0.0003(19)
C6 0.030(3) 0.028(3) 0.044(3) -0.009(2) 0.011(2) -0.004(2)
C7 0.020(2) 0.029(3) 0.030(2) 0.003(2) 0.0032(18) -0.0004(18)
C8 0.024(2) 0.021(2) 0.026(2) -0.0012(18) 0.0043(18) 0.0003(17)
C9 0.024(2) 0.025(2) 0.023(2) 0.0000(18) 0.0007(18) -0.0061(18)
C10 0.019(2) 0.025(2) 0.024(2) -0.0052(18) -0.0024(17) 0.0012(17)
C11 0.021(2) 0.029(3) 0.025(2) -0.0012(19) -0.0020(18) 0.0032(18)
C12 0.030(2) 0.026(2) 0.026(2) -0.0044(19) -0.0044(19) 0.0005(19)
C13 0.025(2) 0.023(2) 0.031(2) 0.0019(19) 0.0010(19) -0.0031(18)
C14 0.029(2) 0.022(2) 0.027(2) -0.0016(19) 0.0001(19) 0.0000(18)
C15 0.030(2) 0.023(2) 0.021(2) 0.0040(18) -0.0018(18) -0.0052(18)
C16 0.027(2) 0.025(2) 0.025(2) 0.0028(19) 0.0016(18) 0.0027(18)
C17 0.028(2) 0.026(3) 0.027(2) -0.0032(19) -0.0013(19) 0.0064(19)
C18 0.032(3) 0.038(3) 0.038(3) -0.010(2) -0.002(2) 0.007(2)
C19 0.028(2) 0.026(3) 0.032(3) 0.000(2) -0.005(2) 0.0029(19)
C20 0.023(2) 0.038(3) 0.029(2) 0.001(2) -0.0010(19) 0.003(2)
C21 0.022(2) 0.034(3) 0.028(2) 0.001(2) -0.0061(19) 0.0020(19)
C22 0.027(2) 0.025(3) 0.034(3) 0.002(2) -0.007(2) 0.0033(19)
C23 0.028(2) 0.033(3) 0.025(2) -0.005(2) -0.0007(19) 0.001(2)
C24 0.033(3) 0.055(4) 0.033(3) -0.006(3) -0.004(2) 0.007(3)
C25 0.024(2) 0.034(3) 0.023(2) 0.003(2) 0.0039(18) 0.0039(19)
C26 0.027(2) 0.036(3) 0.025(2) 0.001(2) -0.0037(19) 0.002(2)
C27 0.028(2) 0.027(3) 0.031(3) -0.001(2) -0.0017(19) 0.0005(19)
C28 0.027(2) 0.033(3) 0.029(3) -0.002(2) -0.0003(19) 0.002(2)
C29 0.027(2) 0.032(3) 0.025(2) 0.003(2) -0.0020(19) 0.005(2)
C30 0.032(3) 0.035(3) 0.027(2) 0.001(2) -0.002(2) 0.003(2)
C31 0.023(2) 0.040(3) 0.023(2) -0.002(2) -0.0058(18) -0.002(2)
C32 0.024(2) 0.035(3) 0.037(3) -0.005(2) -0.005(2) -0.004(2)
C33 0.027(2) 0.032(3) 0.033(3) -0.003(2) -0.005(2) 0.003(2)
C34 0.022(2) 0.037(3) 0.028(2) 0.002(2) -0.0041(19) -0.001(2)
C35 0.018(2) 0.037(3) 0.026(2) -0.001(2) -0.0032(18) -0.0011(19)
C36 0.029(2) 0.025(3) 0.039(3) -0.001(2) -0.005(2) 0.002(2)
C37 0.028(2) 0.033(3) 0.026(2) 0.001(2) 0.0000(19) -0.005(2)
C38 0.031(3) 0.033(3) 0.033(3) 0.006(2) -0.003(2) -0.011(2)
C39 0.026(2) 0.034(3) 0.025(2) 0.006(2) -0.0043(19) 0.000(2)
C40 0.024(2) 0.027(2) 0.021(2) -0.0004(18) -0.0003(17) -0.0025(18)
C41 0.023(2) 0.031(3) 0.020(2) 0.0012(18) 0.0024(17) -0.0020(19)
C42 0.023(2) 0.031(3) 0.031(3) -0.001(2) -0.0027(19) -0.0020(19)
C43 0.039(3) 0.032(3) 0.032(3) -0.003(2) -0.001(2) -0.002(2)
C44 0.029(2) 0.037(3) 0.024(2) 0.000(2) 0.0004(19) -0.003(2)
C45 0.032(3) 0.047(3) 0.026(2) -0.002(2) 0.000(2) -0.004(2)
C46 0.028(2) 0.032(3) 0.022(2) -0.0012(19) 0.0003(18) 0.002(2)
C47 0.026(2) 0.038(3) 0.026(2) -0.002(2) 0.0004(19) -0.001(2)
C48 0.027(2) 0.036(3) 0.024(2) -0.004(2) 0.0015(18) 0.000(2)
C49 0.031(2) 0.030(3) 0.026(2) -0.001(2) 0.0024(19) 0.004(2)
C50 0.034(3) 0.035(3) 0.024(2) 0.003(2) 0.004(2) 0.000(2)
C51 0.026(2) 0.041(3) 0.030(3) 0.000(2) 0.000(2) -0.002(2)
C52 0.027(2) 0.037(3) 0.030(3) 0.001(2) 0.000(2) -0.002(2)
C53 0.029(3) 0.051(3) 0.030(3) -0.002(2) 0.001(2) 0.001(2)
C54 0.032(3) 0.055(4) 0.031(3) -0.001(3) -0.003(2) 0.002(2)
C55 0.034(3) 0.039(3) 0.027(2) -0.004(2) 0.003(2) 0.001(2)
C56 0.039(3) 0.041(3) 0.034(3) 0.006(2) -0.002(2) 0.006(2)
C57 0.031(2) 0.030(3) 0.033(3) 0.003(2) -0.001(2) 0.003(2)
C58 0.022(2) 0.030(3) 0.023(2) 0.0003(19) 0.0016(18) 0.0033(18)
C59 0.021(2) 0.029(3) 0.028(2) -0.0026(19) 0.0028(18) -0.0011(18)
C60 0.026(2) 0.030(3) 0.026(2) 0.004(2) -0.0006(19) -0.0039(19)
C61 0.025(2) 0.030(3) 0.016(2) 0.0005(18) -0.0013(17) 0.0036(18)
C62 0.023(2) 0.031(3) 0.020(2) -0.0022(18) -0.0010(17) 0.0012(18)
C63 0.025(2) 0.028(3) 0.037(3) -0.003(2) -0.006(2) 0.0033(19)
C64 0.020(2) 0.029(2) 0.023(2) 0.0020(19) -0.0014(17) -0.0045(18)
C65 0.026(2) 0.020(2) 0.034(3) -0.0023(19) -0.0011(19) -0.0020(18)
C66 0.027(2) 0.020(2) 0.027(2) -0.0006(18) 0.0005(18) -0.0039(18)
C67 0.020(2) 0.024(2) 0.025(2) -0.0015(18) -0.0028(17) -0.0017(17)
C68 0.020(2) 0.020(2) 0.021(2) 0.0056(17) 0.0017(16) 0.0004(16)
C69 0.019(2) 0.034(3) 0.027(2) -0.003(2) -0.0012(18) 0.0003(18)
C70 0.020(2) 0.025(2) 0.030(2) 0.0030(19) -0.0025(18) 0.0021(18)
C71 0.025(2) 0.027(2) 0.028(2) 0.0058(19) -0.0044(18) -0.0006(18)
C72 0.023(2) 0.030(3) 0.019(2) 0.0039(18) 0.0016(17) 0.0049(18)
C73 0.018(2) 0.027(2) 0.027(2) 0.0044(19) 0.0004(17) 0.0066(17)
C74 0.020(2) 0.022(2) 0.028(2) 0.0024(18) -0.0010(17) 0.0019(17)
C75 0.029(2) 0.028(3) 0.033(3) -0.005(2) -0.002(2) 0.000(2)
C76 0.023(2) 0.023(2) 0.037(3) 0.005(2) -0.004(2) 0.0007(18)
C77 0.018(2) 0.038(3) 0.030(2) 0.005(2) -0.0002(18) -0.0006(19)
C78 0.024(2) 0.032(3) 0.023(2) -0.0005(19) -0.0019(18) 0.0070(19)
C79 0.021(2) 0.031(3) 0.029(2) 0.002(2) -0.0018(18) 0.0051(19)
C80 0.027(2) 0.043(3) 0.028(2) -0.004(2) -0.002(2) 0.007(2)
C81 0.041(3) 0.078(5) 0.051(4) -0.028(4) -0.017(3) 0.024(3)
C82 0.020(2) 0.030(3) 0.028(2) 0.0046(19) -0.0040(18) -0.0041(18)
C83 0.022(2) 0.034(3) 0.022(2) 0.0045(19) 0.0028(17) -0.0012(19)
C84 0.034(3) 0.028(3) 0.030(3) 0.005(2) -0.004(2) -0.006(2)
C85 0.021(2) 0.030(3) 0.028(2) 0.003(2) -0.0016(18) -0.0048(18)
C86 0.019(2) 0.031(3) 0.026(2) 0.0038(19) 0.0007(17) -0.0003(18)
C87 0.023(2) 0.033(3) 0.031(3) 0.001(2) -0.0011(19) 0.0001(19)
C88 0.023(2) 0.029(3) 0.027(2) 0.0017(19) 0.0003(18) 0.0011(18)
C89 0.027(2) 0.024(2) 0.030(2) -0.005(2) -0.0011(19) 0.0017(19)
C90 0.022(2) 0.024(2) 0.032(2) -0.0019(19) 0.0028(18) -0.0027(18)
C91 0.016(2) 0.038(3) 0.028(2) -0.001(2) -0.0008(18) -0.0007(19)
C92 0.021(2) 0.030(3) 0.029(2) 0.001(2) 0.0006(18) -0.0020(18)
C93 0.027(2) 0.034(3) 0.035(3) -0.005(2) 0.002(2) 0.001(2)
C94 0.026(2) 0.030(3) 0.028(2) 0.007(2) -0.0006(19) 0.0043(19)
C95 0.022(2) 0.031(3) 0.029(2) 0.002(2) 0.0054(18) 0.0037(19)
C96 0.023(2) 0.027(3) 0.029(2) -0.002(2) 0.0015(18) -0.0037(19)
C97 0.018(2) 0.032(3) 0.023(2) 0.0036(19) -0.0013(17) -0.0022(18)
C98 0.021(2) 0.028(3) 0.024(2) -0.0013(19) -0.0049(17) 0.0002(18)
C99 0.025(2) 0.027(3) 0.035(3) -0.001(2) -0.001(2) -0.0001(19)
C100 0.033(3) 0.028(3) 0.031(2) -0.001(2) -0.008(2) -0.003(2)
C101 0.025(2) 0.029(3) 0.025(2) -0.0033(19) -0.0033(18) 0.0013(19)
C102 0.026(2) 0.030(3) 0.026(2) -0.006(2) -0.0061(18) -0.0017(19)
C103 0.026(2) 0.028(3) 0.029(2) -0.005(2) -0.0078(19) -0.0016(19)
C104 0.026(2) 0.036(3) 0.030(3) -0.001(2) -0.004(2) 0.001(2)
C105 0.026(2) 0.036(3) 0.029(2) -0.005(2) 0.0007(19) 0.003(2)
C106 0.025(2) 0.022(2) 0.031(2) 0.0015(19) -0.0005(19) -0.0022(18)
C107 0.026(2) 0.031(3) 0.030(2) 0.001(2) -0.0067(19) 0.0035(19)
C108 0.030(2) 0.031(3) 0.032(3) 0.000(2) -0.004(2) 0.005(2)
C109 0.036(3) 0.023(2) 0.025(2) 0.0016(19) -0.004(2) 0.003(2)
C110 0.030(3) 0.040(3) 0.030(3) 0.000(2) -0.003(2) 0.001(2)
C111 0.036(3) 0.053(4) 0.030(3) -0.004(2) 0.005(2) 0.001(3)
C112 0.036(3) 0.034(3) 0.033(3) -0.003(2) -0.008(2) 0.000(2)
C113 0.035(3) 0.039(3) 0.030(3) -0.002(2) -0.008(2) -0.002(2)
C114 0.031(2) 0.034(3) 0.028(2) -0.001(2) 0.000(2) 0.004(2)
O71 0.0316(19) 0.052(3) 0.039(2) 0.0105(18) -0.0010(16) -0.0042(17)
O72 0.046(2) 0.047(3) 0.055(3) -0.002(2) 0.006(2) 0.004(2)
O73 0.058(3) 0.052(3) 0.082(4) -0.007(3) 0.003(3) -0.006(2)
O74 0.069(3) 0.041(3) 0.068(3) -0.003(2) 0.021(3) 0.003(2)
O75 0.086(4) 0.103(5) 0.081(4) -0.007(4) 0.017(4) 0.006(4)
O76 0.037(2) 0.031(2) 0.057(3) 0.0091(19) -0.0031(18) -0.0025(16)
O77 0.054(3) 0.044(3) 0.049(3) -0.002(2) -0.003(2) 0.007(2)
O78 0.032(2) 0.048(3) 0.056(3) 0.000(2) -0.0010(18) 0.0029(18)
O79 0.035(2) 0.050(3) 0.049(2) -0.001(2) -0.0044(18) 0.0095(18)
O80 0.038(2) 0.040(2) 0.041(2) -0.0016(17) -0.0019(17) 0.0054(17)
O81 0.0348(19) 0.037(2) 0.035(2) -0.0027(16) 0.0006(16) -0.0078(16)
O82 0.040(2) 0.046(2) 0.050(2) -0.006(2) -0.0025(19) 0.0074(18)
O83 0.042(2) 0.036(2) 0.040(2) 0.0014(17) -0.0038(17) -0.0052(17)
O84 0.0269(18) 0.051(2) 0.035(2) 0.0085(18) -0.0018(15) -0.0039(16)
O85 0.044(2) 0.038(2) 0.043(2) 0.0022(18) 0.0000(18) -0.0048(18)
O86 0.066(4) 0.056(3) 0.127(6) -0.001(4) -0.022(4) -0.008(3)
O87 0.035(2) 0.054(3) 0.047(2) 0.000(2) 0.0046(18) -0.0033(18)
O88 0.049(2) 0.037(2) 0.037(2) 0.0035(17) -0.0001(17) 0.0062(18)
O89 0.041(2) 0.044(2) 0.034(2) -0.0006(17) -0.0057(17) -0.0019(18)
O90 0.050(2) 0.041(2) 0.049(2) -0.0039(19) 0.0049(19) -0.0025(19)
O91 0.058(3) 0.041(2) 0.036(2) -0.0040(17) 0.0050(19) -0.0050(19)
O92 0.037(2) 0.044(2) 0.052(2) -0.0026(19) -0.0030(18) -0.0025(18)
O93 0.052(3) 0.039(2) 0.045(2) -0.0060(19) 0.0070(19) -0.0067(19)
O94 0.042(2) 0.124(5) 0.037(2) -0.012(3) 0.002(2) -0.011(3)
O95 0.041(2) 0.046(3) 0.049(2) -0.006(2) 0.0047(19) 0.0039(19)
O96 0.046(3) 0.067(3) 0.091(4) -0.042(3) -0.009(3) 0.023(2)
O97 0.089(4) 0.042(3) 0.039(2) 0.003(2) -0.002(2) 0.018(2)
O98 0.046(2) 0.037(2) 0.047(2) -0.0087(18) -0.0051(18) 0.0021(18)
O99 0.041(2) 0.040(2) 0.036(2) 0.0012(17) 0.0010(17) 0.0014(17)
O100 0.039(2) 0.096(4) 0.048(3) 0.021(3) 0.006(2) 0.022(3)
O101 0.046(2) 0.055(3) 0.044(2) -0.004(2) -0.0004(19) 0.018(2)

loop_
_atom_type_symbol
_atom_type_description
_atom_type_scat_dispersion_real
_atom_type_scat_dispersion_imag
_atom_type_scat_source
C C 0.0033 0.0016 'International Tables Vol C Tables 4.2.6.8 and 6.1.1.4'
H H 0.0000 0.0000 'International Tables Vol C Tables 4.2.6.8 and 6.1.1.4'
N N 0.0061 0.0033 'International Tables Vol C Tables 4.2.6.8 and 6.1.1.4'
O O 0.0106 0.0060 'International Tables Vol C Tables 4.2.6.8 and 6.1.1.4'

loop_
_geom_angle_atom_site_label_1
_geom_angle_atom_site_label_2
_geom_angle_atom_site_label_3
_geom_angle
_geom_angle_site_symmetry_1
_geom_angle_site_symmetry_3
_geom_angle_publ_flag
C44 N1 N2 110.8(4) . . ?
C44 N1 C42 129.5(4) . . ?
N2 N1 C42 119.7(4) . . ?
N3 N2 N1 107.3(4) . . ?
N2 N3 C43 109.9(4) . . ?
N5 N4 C49 111.9(4) . . ?
N4 N5 C52 115.9(4) . . ?
N7 N6 C101 110.6(4) . . ?
N7 N6 C99 119.5(4) . . ?
C101 N6 C99 129.8(4) . . ?
N8 N7 N6 107.2(4) . . ?
N7 N8 C100 109.0(4) . . ?
N10 N9 C106 114.4(4) . . ?
N9 N10 C109 113.6(4) . . ?
C40 O1 C1 118.8(4) . . ?
C2 O2 H2 109.5 . . ?
C3 O3 H3 109.5 . . ?
C1 O4 C5 113.9(4) . . ?
C6 O5 H5 109.5 . . ?
C7 O6 C4 116.0(4) . . ?
C8 O7 H7 109.5 . . ?
C9 O8 H8 109.5 . . ?
C7 O9 C11 113.0(4) . . ?
C12 O10 H10 109.5 . . ?
C13 O11 C10 119.6(4) . . ?
C14 O12 H12 109.5 . . ?
C15 O13 H13 109.5 . . ?
C13 O14 C17 112.0(4) . . ?
C18 O15 H15 109.5 . . ?
C19 O16 C16 117.9(4) . . ?
C20 O17 H17 109.5 . . ?
C21 O18 H18 109.5 . . ?
C19 O19 C23 113.9(4) . . ?
C24 O20 H20 109.5 . . ?
C22 O21 C25 115.8(4) . . ?
C26 O22 H22 109.5 . . ?
C27 O23 H23 109.5 . . ?
C25 O24 C29 113.7(4) . . ?
C30 O25 H25 109.5 . . ?
C31 O26 C28 116.7(4) . . ?
C32 O27 H27 109.5 . . ?
C33 O28 H28 109.5 . . ?
C31 O29 C35 114.8(4) . . ?
C36 O30 H30 109.5 . . ?
C37 O31 C34 117.9(4) . . ?
C38 O32 H32 109.5 . . ?
C39 O33 H33 109.5 . . ?
C37 O34 C41 113.1(4) . . ?
C46 O35 C45 116.4(4) . . ?
C97 O36 C58 118.1(4) . . ?
C59 O37 H37 109.5 . . ?
C60 O38 H38 109.5 . . ?
C58 O39 C62 114.9(4) . . ?
C63 O40 H40 109.5 . . ?
C64 O41 C61 115.7(3) . . ?
C65 O42 H42 109.5 . . ?
C66 O43 H43 109.5 . . ?
C64 O44 C68 113.0(3) . . ?
C69 O45 H45 109.5 . . ?
C70 O46 C67 118.8(3) . . ?
C71 O47 H47 109.5 . . ?
C72 O48 H48 109.5 . . ?
C70 O49 C74 113.2(3) . . ?
C75 O50 H50 109.5 . . ?
C76 O51 C73 119.1(4) . . ?
C77 O52 H52 109.5 . . ?
C78 O53 H53 109.5 . . ?
C76 O54 C80 113.2(4) . . ?
C81 O55 H55 109.5 . . ?
C79 O56 C82 118.0(4) . . ?
C83 O57 H57 109.5 . . ?
C84 O58 H58 109.5 . . ?
C82 O59 C86 113.0(4) . . ?
C87 O60 H60 109.5 . . ?
C88 O61 C85 116.3(4) . . ?
C89 O62 H62 109.5 . . ?
C90 O63 H63 109.5 . . ?
C88 O64 C92 114.2(4) . . ?
C93 O65 H65 109.5 . . ?
C94 O66 C91 119.7(4) . . ?
C95 O67 H67 109.5 . . ?
C96 O68 H68 109.5 . . ?
C94 O69 C98 112.4(4) . . ?
C103 O70 C102 115.7(4) . . ?
O4 C1 O1 110.2(4) . . ?
O4 C1 C2 111.8(4) . . ?
O1 C1 C2 107.0(4) . . ?
O4 C1 H1 109.2 . . ?
O1 C1 H1 109.2 . . ?
C2 C1 H1 109.2 . . ?
O2 C2 C3 112.1(4) . . ?
O2 C2 C1 112.6(4) . . ?
C3 C2 C1 108.9(4) . . ?
O2 C2 H2A 107.7 . . ?
C3 C2 H2A 107.7 . . ?
C1 C2 H2A 107.7 . . ?
O3 C3 C2 109.7(4) . . ?
O3 C3 C4 110.8(4) . . ?
C2 C3 C4 109.8(4) . . ?
O3 C3 H3A 108.8 . . ?
C2 C3 H3A 108.8 . . ?
C4 C3 H3A 108.8 . . ?
O6 C4 C5 110.4(4) . . ?
O6 C4 C3 107.2(4) . . ?
C5 C4 C3 110.1(4) . . ?
O6 C4 H4 109.7 . . ?
C5 C4 H4 109.7 . . ?
C3 C4 H4 109.7 . . ?
O4 C5 C6 107.7(4) . . ?
O4 C5 C4 108.5(4) . . ?
C6 C5 C4 112.6(4) . . ?
O4 C5 H5A 109.3 . . ?
C6 C5 H5A 109.3 . . ?
C4 C5 H5A 109.3 . . ?
O5 C6 C5 111.1(4) . . ?
O5 C6 H6A 109.4 . . ?
C5 C6 H6A 109.4 . . ?
O5 C6 H6B 109.4 . . ?
C5 C6 H6B 109.4 . . ?
H6A C6 H6B 108.0 . . ?
O6 C7 O9 111.7(4) . . ?
O6 C7 C8 109.6(4) . . ?
O9 C7 C8 110.0(4) . . ?
O6 C7 H7A 108.5 . . ?
O9 C7 H7A 108.5 . . ?
C8 C7 H7A 108.5 . . ?
O7 C8 C9 110.9(4) . . ?
O7 C8 C7 107.2(4) . . ?
C9 C8 C7 109.6(4) . . ?
O7 C8 H8A 109.7 . . ?
C9 C8 H8A 109.7 . . ?
C7 C8 H8A 109.7 . . ?
O8 C9 C8 112.7(4) . . ?
O8 C9 C10 106.9(4) . . ?
C8 C9 C10 110.9(4) . . ?
O8 C9 H9 108.7 . . ?
C8 C9 H9 108.7 . . ?
C10 C9 H9 108.7 . . ?
O11 C10 C11 111.2(4) . . ?
O11 C10 C9 103.9(4) . . ?
C11 C10 C9 110.3(4) . . ?
O11 C10 H10A 110.4 . . ?
C11 C10 H10A 110.4 . . ?
C9 C10 H10A 110.4 . . ?
O9 C11 C12 106.8(4) . . ?
O9 C11 C10 110.0(4) . . ?
C12 C11 C10 115.0(4) . . ?
O9 C11 H11 108.3 . . ?
C12 C11 H11 108.3 . . ?
C10 C11 H11 108.3 . . ?
O10 C12 C11 111.9(4) . . ?
O10 C12 H12A 109.2 . . ?
C11 C12 H12A 109.2 . . ?
O10 C12 H12B 109.2 . . ?
C11 C12 H12B 109.2 . . ?
H12A C12 H12B 107.9 . . ?
O14 C13 O11 111.2(4) . . ?
O14 C13 C14 111.0(4) . . ?
O11 C13 C14 105.0(4) . . ?
O14 C13 H13A 109.9 . . ?
O11 C13 H13A 109.9 . . ?
C14 C13 H13A 109.9 . . ?
O12 C14 C15 113.0(4) . . ?
O12 C14 C13 110.8(4) . . ?
C15 C14 C13 110.2(4) . . ?
O12 C14 H14 107.5 . . ?
C15 C14 H14 107.5 . . ?
C13 C14 H14 107.5 . . ?
O13 C15 C14 108.9(4) . . ?
O13 C15 C16 110.0(4) . . ?
C14 C15 C16 111.6(4) . . ?
O13 C15 H15A 108.8 . . ?
C14 C15 H15A 108.8 . . ?
C16 C15 H15A 108.8 . . ?
O16 C16 C15 105.4(4) . . ?
O16 C16 C17 110.8(4) . . ?
C15 C16 C17 111.1(4) . . ?
O16 C16 H16 109.8 . . ?
C15 C16 H16 109.8 . . ?
C17 C16 H16 109.8 . . ?
O14 C17 C18 106.2(4) . . ?
O14 C17 C16 109.3(4) . . ?
C18 C17 C16 114.9(4) . . ?
O14 C17 H17A 108.8 . . ?
C18 C17 H17A 108.8 . . ?
C16 C17 H17A 108.8 . . ?
O15 C18 C17 110.6(5) . . ?
O15 C18 H18A 109.5 . . ?
C17 C18 H18A 109.5 . . ?
O15 C18 H18B 109.5 . . ?
C17 C18 H18B 109.5 . . ?
H18A C18 H18B 108.1 . . ?
O16 C19 O19 110.3(4) . . ?
O16 C19 C20 109.5(4) . . ?
O19 C19 C20 110.6(4) . . ?
O16 C19 H19 108.8 . . ?
O19 C19 H19 108.8 . . ?
C20 C19 H19 108.8 . . ?
O17 C20 C19 109.6(4) . . ?
O17 C20 C21 108.9(4) . . ?
C19 C20 C21 110.1(4) . . ?
O17 C20 H20A 109.4 . . ?
C19 C20 H20A 109.4 . . ?
C21 C20 H20A 109.4 . . ?
O18 C21 C22 110.1(4) . . ?
O18 C21 C20 108.0(4) . . ?
C22 C21 C20 109.8(4) . . ?
O18 C21 H21 109.7 . . ?
C22 C21 H21 109.7 . . ?
C20 C21 H21 109.7 . . ?
O21 C22 C21 108.4(4) . . ?
O21 C22 C23 110.7(4) . . ?
C21 C22 C23 107.7(4) . . ?
O21 C22 H22A 110.0 . . ?
C21 C22 H22A 110.0 . . ?
C23 C22 H22A 110.0 . . ?
O19 C23 C24 105.1(4) . . ?
O19 C23 C22 107.2(4) . . ?
C24 C23 C22 115.8(4) . . ?
O19 C23 H23A 109.5 . . ?
C24 C23 H23A 109.5 . . ?
C22 C23 H23A 109.5 . . ?
O20 C24 C23 114.9(5) . . ?
O20 C24 H24A 108.6 . . ?
C23 C24 H24A 108.6 . . ?
O20 C24 H24B 108.6 . . ?
C23 C24 H24B 108.6 . . ?
H24A C24 H24B 107.5 . . ?
O24 C25 O21 110.5(4) . . ?
O24 C25 C26 110.0(4) . . ?
O21 C25 C26 108.9(4) . . ?
O24 C25 H25A 109.2 . . ?
O21 C25 H25A 109.2 . . ?
C26 C25 H25A 109.2 . . ?
O22 C26 C25 111.1(4) . . ?
O22 C26 C27 109.8(4) . . ?
C25 C26 C27 111.1(4) . . ?
O22 C26 H26 108.2 . . ?
C25 C26 H26 108.2 . . ?
C27 C26 H26 108.2 . . ?
O23 C27 C26 107.0(4) . . ?
O23 C27 C28 109.8(4) . . ?
C26 C27 C28 109.6(4) . . ?
O23 C27 H27A 110.1 . . ?
C26 C27 H27A 110.1 . . ?
C28 C27 H27A 110.1 . . ?
O26 C28 C27 105.6(4) . . ?
O26 C28 C29 110.8(4) . . ?
C27 C28 C29 111.0(4) . . ?
O26 C28 H28A 109.7 . . ?
C27 C28 H28A 109.7 . . ?
C29 C28 H28A 109.7 . . ?
O24 C29 C30 104.3(4) . . ?
O24 C29 C28 110.0(4) . . ?
C30 C29 C28 115.2(4) . . ?
O24 C29 H29 109.1 . . ?
C30 C29 H29 109.1 . . ?
C28 C29 H29 109.1 . . ?
O25 C30 C29 108.7(4) . . ?
O25 C30 H30A 109.9 . . ?
C29 C30 H30A 109.9 . . ?
O25 C30 H30B 109.9 . . ?
C29 C30 H30B 109.9 . . ?
H30A C30 H30B 108.3 . . ?
O26 C31 O29 111.4(4) . . ?
O26 C31 C32 111.1(4) . . ?
O29 C31 C32 109.6(4) . . ?
O26 C31 H31 108.2 . . ?
O29 C31 H31 108.2 . . ?
C32 C31 H31 108.2 . . ?
O27 C32 C31 112.0(4) . . ?
O27 C32 C33 112.9(5) . . ?
C31 C32 C33 109.9(4) . . ?
O27 C32 H32A 107.2 . . ?
C31 C32 H32A 107.2 . . ?
C33 C32 H32A 107.2 . . ?
O28 C33 C32 112.6(4) . . ?
O28 C33 C34 110.3(4) . . ?
C32 C33 C34 108.0(4) . . ?
O28 C33 H33A 108.6 . . ?
C32 C33 H33A 108.6 . . ?
C34 C33 H33A 108.6 . . ?
O31 C34 C35 109.7(4) . . ?
O31 C34 C33 107.0(4) . . ?
C35 C34 C33 114.1(4) . . ?
O31 C34 H34 108.6 . . ?
C35 C34 H34 108.6 . . ?
C33 C34 H34 108.6 . . ?
O29 C35 C36 104.2(4) . . ?
O29 C35 C34 111.1(4) . . ?
C36 C35 C34 112.5(4) . . ?
O29 C35 H35 109.6 . . ?
C36 C35 H35 109.6 . . ?
C34 C35 H35 109.6 . . ?
O30 C36 C35 111.0(4) . . ?
O30 C36 H36A 109.4 . . ?
C35 C36 H36A 109.4 . . ?
O30 C36 H36B 109.4 . . ?
C35 C36 H36B 109.4 . . ?
H36A C36 H36B 108.0 . . ?
O34 C37 O31 111.0(4) . . ?
O34 C37 C38 111.9(4) . . ?
O31 C37 C38 108.0(4) . . ?
O34 C37 H37A 108.6 . . ?
O31 C37 H37A 108.6 . . ?
C38 C37 H37A 108.6 . . ?
O32 C38 C37 111.2(4) . . ?
O32 C38 C39 110.5(5) . . ?
C37 C38 C39 110.0(4) . . ?
O32 C38 H38A 108.3 . . ?
C37 C38 H38A 108.3 . . ?
C39 C38 H38A 108.3 . . ?
O33 C39 C38 111.1(4) . . ?
O33 C39 C40 108.8(4) . . ?
C38 C39 C40 108.9(4) . . ?
O33 C39 H39 109.4 . . ?
C38 C39 H39 109.4 . . ?
C40 C39 H39 109.4 . . ?
O1 C40 C41 110.5(4) . . ?
O1 C40 C39 106.1(4) . . ?
C41 C40 C39 108.4(4) . . ?
O1 C40 H40A 110.6 . . ?
C41 C40 H40A 110.6 . . ?
C39 C40 H40A 110.6 . . ?
O34 C41 C42 106.4(4) . . ?
O34 C41 C40 109.4(4) . . ?
C42 C41 C40 113.8(4) . . ?
O34 C41 H41 109.1 . . ?
C42 C41 H41 109.1 . . ?
C40 C41 H41 109.1 . . ?
N1 C42 C41 112.1(4) . . ?
N1 C42 H42A 109.2 . . ?
C41 C42 H42A 109.2 . . ?
N1 C42 H42B 109.2 . . ?
C41 C42 H42B 109.2 . . ?
H42A C42 H42B 107.9 . . ?
N3 C43 C44 107.4(5) . . ?
N3 C43 H43A 126.3 . . ?
C44 C43 H43A 126.3 . . ?
N1 C44 C43 104.7(4) . . ?
N1 C44 C45 125.2(5) . . ?
C43 C44 C45 130.1(5) . . ?
O35 C45 C44 106.9(4) . . ?
O35 C45 H45A 110.3 . . ?
C44 C45 H45A 110.3 . . ?
O35 C45 H45B 110.3 . . ?
C44 C45 H45B 110.3 . . ?
H45A C45 H45B 108.6 . . ?
O35 C46 C47 115.1(4) . . ?
O35 C46 C51 124.4(4) . . ?
C47 C46 C51 120.4(5) . . ?
C46 C47 C48 121.5(5) . . ?
C46 C47 H47A 119.3 . . ?
C48 C47 H47A 119.3 . . ?
C47 C48 C49 118.4(5) . . ?
C47 C48 H48A 120.8 . . ?
C49 C48 H48A 120.8 . . ?
C50 C49 C48 120.3(5) . . ?
C50 C49 N4 117.4(4) . . ?
C48 C49 N4 122.4(5) . . ?
C49 C50 C51 120.9(5) . . ?
C49 C50 H50A 119.5 . . ?
C51 C50 H50A 119.5 . . ?
C46 C51 C50 118.4(5) . . ?
C46 C51 H51 120.8 . . ?
C50 C51 H51 120.8 . . ?
C53 C52 C57 120.9(5) . . ?
C53 C52 N5 115.0(5) . . ?
C57 C52 N5 124.1(5) . . ?
C54 C53 C52 119.4(5) . . ?
C54 C53 H53A 120.3 . . ?
C52 C53 H53A 120.3 . . ?
C53 C54 C55 121.6(5) . . ?
C53 C54 H54 119.2 . . ?
C55 C54 H54 119.2 . . ?
C54 C55 C56 118.5(5) . . ?
C54 C55 H55A 120.8 . . ?
C56 C55 H55A 120.8 . . ?
C57 C56 C55 121.3(5) . . ?
C57 C56 H56 119.3 . . ?
C55 C56 H56 119.3 . . ?
C56 C57 C52 118.4(5) . . ?
C56 C57 H57A 120.8 . . ?
C52 C57 H57A 120.8 . . ?
O39 C58 O36 111.0(4) . . ?
O39 C58 C59 112.5(4) . . ?
O36 C58 C59 107.1(4) . . ?
O39 C58 H58A 108.8 . . ?
O36 C58 H58A 108.8 . . ?
C59 C58 H58A 108.8 . . ?
O37 C59 C58 112.0(4) . . ?
O37 C59 C60 111.3(4) . . ?
C58 C59 C60 109.0(4) . . ?
O37 C59 H59 108.1 . . ?
C58 C59 H59 108.1 . . ?
C60 C59 H59 108.1 . . ?
O38 C60 C61 109.6(4) . . ?
O38 C60 C59 112.5(4) . . ?
C61 C60 C59 110.7(4) . . ?
O38 C60 H60A 108.0 . . ?
C61 C60 H60A 108.0 . . ?
C59 C60 H60A 108.0 . . ?
O41 C61 C62 107.0(4) . . ?
O41 C61 C60 107.4(4) . . ?
C62 C61 C60 112.1(4) . . ?
O41 C61 H61 110.1 . . ?
C62 C61 H61 110.1 . . ?
C60 C61 H61 110.1 . . ?
O39 C62 C63 106.2(4) . . ?
O39 C62 C61 109.4(4) . . ?
C63 C62 C61 112.8(4) . . ?
O39 C62 H62A 109.5 . . ?
C63 C62 H62A 109.5 . . ?
C61 C62 H62A 109.5 . . ?
O40 C63 C62 109.2(4) . . ?
O40 C63 H63A 109.8 . . ?
C62 C63 H63A 109.8 . . ?
O40 C63 H63B 109.8 . . ?
C62 C63 H63B 109.8 . . ?
H63A C63 H63B 108.3 . . ?
O41 C64 O44 111.3(4) . . ?
O41 C64 C65 109.2(4) . . ?
O44 C64 C65 110.3(4) . . ?
O41 C64 H64 108.7 . . ?
O44 C64 H64 108.7 . . ?
C65 C64 H64 108.7 . . ?
O42 C65 C66 108.2(4) . . ?
O42 C65 C64 112.8(4) . . ?
C66 C65 C64 110.2(4) . . ?
O42 C65 H65A 108.6 . . ?
C66 C65 H65A 108.6 . . ?
C64 C65 H65A 108.6 . . ?
O43 C66 C65 109.4(4) . . ?
O43 C66 C67 110.1(4) . . ?
C65 C66 C67 110.4(4) . . ?
O43 C66 H66 109.0 . . ?
C65 C66 H66 109.0 . . ?
C67 C66 H66 109.0 . . ?
O46 C67 C68 110.9(4) . . ?
O46 C67 C66 104.7(4) . . ?
C68 C67 C66 111.3(4) . . ?
O46 C67 H67A 109.9 . . ?
C68 C67 H67A 109.9 . . ?
C66 C67 H67A 109.9 . . ?
O44 C68 C67 109.2(4) . . ?
O44 C68 C69 107.1(4) . . ?
C67 C68 C69 114.0(4) . . ?
O44 C68 H68A 108.8 . . ?
C67 C68 H68A 108.8 . . ?
C69 C68 H68A 108.8 . . ?
O45 C69 C68 111.9(4) . . ?
O45 C69 H69A 109.2 . . ?
C68 C69 H69A 109.2 . . ?
O45 C69 H69B 109.2 . . ?
C68 C69 H69B 109.2 . . ?
H69A C69 H69B 107.9 . . ?
O46 C70 O49 110.9(4) . . ?
O46 C70 C71 108.1(4) . . ?
O49 C70 C71 109.5(4) . . ?
O46 C70 H70 109.4 . . ?
O49 C70 H70 109.4 . . ?
C71 C70 H70 109.4 . . ?
O47 C71 C72 111.7(4) . . ?
O47 C71 C70 107.3(4) . . ?
C72 C71 C70 109.7(4) . . ?
O47 C71 H71 109.4 . . ?
C72 C71 H71 109.4 . . ?
C70 C71 H71 109.4 . . ?
O48 C72 C71 107.9(4) . . ?
O48 C72 C73 109.3(4) . . ?
C71 C72 C73 110.4(4) . . ?
O48 C72 H72 109.7 . . ?
C71 C72 H72 109.7 . . ?
C73 C72 H72 109.7 . . ?
O51 C73 C74 110.1(4) . . ?
O51 C73 C72 105.4(4) . . ?
C74 C73 C72 111.9(4) . . ?
O51 C73 H73 109.8 . . ?
C74 C73 H73 109.8 . . ?
C72 C73 H73 109.8 . . ?
O49 C74 C75 106.3(4) . . ?
O49 C74 C73 109.9(4) . . ?
C75 C74 C73 112.7(4) . . ?
O49 C74 H74 109.3 . . ?
C75 C74 H74 109.3 . . ?
C73 C74 H74 109.3 . . ?
O50 C75 C74 111.3(4) . . ?
O50 C75 H75A 109.4 . . ?
C74 C75 H75A 109.4 . . ?
O50 C75 H75B 109.4 . . ?
C74 C75 H75B 109.4 . . ?
H75A C75 H75B 108.0 . . ?
O54 C76 O51 111.0(4) . . ?
O54 C76 C77 111.6(4) . . ?
O51 C76 C77 108.5(4) . . ?
O54 C76 H76 108.6 . . ?
O51 C76 H76 108.6 . . ?
C77 C76 H76 108.6 . . ?
O52 C77 C76 110.6(4) . . ?
O52 C77 C78 109.7(4) . . ?
C76 C77 C78 111.3(4) . . ?
O52 C77 H77 108.4 . . ?
C76 C77 H77 108.4 . . ?
C78 C77 H77 108.4 . . ?
O53 C78 C79 111.7(4) . . ?
O53 C78 C77 108.5(4) . . ?
C79 C78 C77 107.7(4) . . ?
O53 C78 H78 109.6 . . ?
C79 C78 H78 109.6 . . ?
C77 C78 H78 109.6 . . ?
O56 C79 C78 107.2(4) . . ?
O56 C79 C80 111.9(4) . . ?
C78 C79 C80 109.3(4) . . ?
O56 C79 H79 109.5 . . ?
C78 C79 H79 109.5 . . ?
C80 C79 H79 109.5 . . ?
O54 C80 C81 105.7(5) . . ?
O54 C80 C79 108.9(4) . . ?
C81 C80 C79 113.2(5) . . ?
O54 C80 H80 109.6 . . ?
C81 C80 H80 109.6 . . ?
C79 C80 H80 109.6 . . ?
O55 C81 C80 113.4(6) . . ?
O55 C81 H81A 108.9 . . ?
C80 C81 H81A 108.9 . . ?
O55 C81 H81B 108.9 . . ?
C80 C81 H81B 108.9 . . ?
H81A C81 H81B 107.7 . . ?
O59 C82 O56 112.1(4) . . ?
O59 C82 C83 111.1(4) . . ?
O56 C82 C83 109.1(4) . . ?
O59 C82 H82 108.2 . . ?
O56 C82 H82 108.2 . . ?
C83 C82 H82 108.2 . . ?
O57 C83 C82 110.1(4) . . ?
O57 C83 C84 110.8(4) . . ?
C82 C83 C84 109.9(4) . . ?
O57 C83 H83 108.7 . . ?
C82 C83 H83 108.7 . . ?
C84 C83 H83 108.7 . . ?
O58 C84 C85 111.3(4) . . ?
O58 C84 C83 105.2(4) . . ?
C85 C84 C83 110.3(4) . . ?
O58 C84 H84 110.0 . . ?
C85 C84 H84 110.0 . . ?
C83 C84 H84 110.0 . . ?
O61 C85 C84 106.7(4) . . ?
O61 C85 C86 109.9(4) . . ?
C84 C85 C86 112.8(4) . . ?
O61 C85 H85 109.1 . . ?
C84 C85 H85 109.1 . . ?
C86 C85 H85 109.1 . . ?
O59 C86 C87 105.6(4) . . ?
O59 C86 C85 110.2(4) . . ?
C87 C86 C85 115.2(4) . . ?
O59 C86 H86 108.5 . . ?
C87 C86 H86 108.5 . . ?
C85 C86 H86 108.5 . . ?
O60 C87 C86 110.8(4) . . ?
O60 C87 H87A 109.5 . . ?
C86 C87 H87A 109.5 . . ?
O60 C87 H87B 109.5 . . ?
C86 C87 H87B 109.5 . . ?
H87A C87 H87B 108.1 . . ?
O61 C88 O64 113.7(4) . . ?
O61 C88 C89 108.1(4) . . ?
O64 C88 C89 108.9(4) . . ?
O61 C88 H88 108.7 . . ?
O64 C88 H88 108.7 . . ?
C89 C88 H88 108.7 . . ?
O62 C89 C90 112.6(4) . . ?
O62 C89 C88 112.8(4) . . ?
C90 C89 C88 111.0(4) . . ?
O62 C89 H89 106.6 . . ?
C90 C89 H89 106.6 . . ?
C88 C89 H89 106.6 . . ?
O63 C90 C91 109.8(4) . . ?
O63 C90 C89 109.1(4) . . ?
C91 C90 C89 111.4(4) . . ?
O63 C90 H90 108.8 . . ?
C91 C90 H90 108.8 . . ?
C89 C90 H90 108.8 . . ?
O66 C91 C92 111.0(4) . . ?
O66 C91 C90 105.2(4) . . ?
C92 C91 C90 111.4(4) . . ?
O66 C91 H91 109.7 . . ?
C92 C91 H91 109.7 . . ?
C90 C91 H91 109.7 . . ?
O64 C92 C91 109.7(4) . . ?
O64 C92 C93 107.0(4) . . ?
C91 C92 C93 113.6(4) . . ?
O64 C92 H92 108.8 . . ?
C91 C92 H92 108.8 . . ?
C93 C92 H92 108.8 . . ?
O65 C93 C92 109.2(4) . . ?
O65 C93 H93A 109.8 . . ?
C92 C93 H93A 109.8 . . ?
O65 C93 H93B 109.8 . . ?
C92 C93 H93B 109.8 . . ?
H93A C93 H93B 108.3 . . ?
O69 C94 O66 110.9(4) . . ?
O69 C94 C95 111.0(4) . . ?
O66 C94 C95 107.3(4) . . ?
O69 C94 H94 109.2 . . ?
O66 C94 H94 109.2 . . ?
C95 C94 H94 109.2 . . ?
O67 C95 C94 108.0(4) . . ?
O67 C95 C96 112.0(4) . . ?
C94 C95 C96 111.2(4) . . ?
O67 C95 H95 108.5 . . ?
C94 C95 H95 108.5 . . ?
C96 C95 H95 108.5 . . ?
O68 C96 C97 109.3(4) . . ?
O68 C96 C95 110.5(4) . . ?
C97 C96 C95 110.3(4) . . ?
O68 C96 H96 108.9 . . ?
C97 C96 H96 108.9 . . ?
C95 C96 H96 108.9 . . ?
O36 C97 C96 107.9(4) . . ?
O36 C97 C98 110.3(4) . . ?
C96 C97 C98 109.5(4) . . ?
O36 C97 H97 109.7 . . ?
C96 C97 H97 109.7 . . ?
C98 C97 H97 109.7 . . ?
O69 C98 C99 108.0(4) . . ?
O69 C98 C97 108.8(4) . . ?
C99 C98 C97 111.0(4) . . ?
O69 C98 H98 109.7 . . ?
C99 C98 H98 109.7 . . ?
C97 C98 H98 109.7 . . ?
N6 C99 C98 111.2(4) . . ?
N6 C99 H99A 109.4 . . ?
C98 C99 H99A 109.4 . . ?
N6 C99 H99B 109.4 . . ?
C98 C99 H99B 109.4 . . ?
H99A C99 H99B 108.0 . . ?
N8 C100 C101 108.5(5) . . ?
N8 C100 H100 125.8 . . ?
C101 C100 H100 125.8 . . ?
N6 C101 C100 104.7(4) . . ?
N6 C101 C102 123.0(4) . . ?
C100 C101 C102 132.3(5) . . ?
O70 C102 C101 107.2(4) . . ?
O70 C102 H10B 110.3 . . ?
C101 C102 H10B 110.3 . . ?
O70 C102 H10C 110.3 . . ?
C101 C102 H10C 110.3 . . ?
H10B C102 H10C 108.5 . . ?
O70 C103 C108 124.2(5) . . ?
O70 C103 C104 116.1(4) . . ?
C108 C103 C104 119.6(5) . . ?
C105 C104 C103 120.6(5) . . ?
C105 C104 H104 119.7 . . ?
C103 C104 H104 119.7 . . ?
C104 C105 C106 120.3(5) . . ?
C104 C105 H105 119.8 . . ?
C106 C105 H105 119.8 . . ?
C107 C106 C105 119.2(5) . . ?
C107 C106 N9 114.8(4) . . ?
C105 C106 N9 126.0(5) . . ?
C108 C107 C106 121.3(5) . . ?
C108 C107 H107 119.3 . . ?
C106 C107 H107 119.3 . . ?
C107 C108 C103 118.9(5) . . ?
C107 C108 H108 120.5 . . ?
C103 C108 H108 120.5 . . ?
C114 C109 C110 120.6(5) . . ?
C114 C109 N10 123.0(5) . . ?
C110 C109 N10 116.3(5) . . ?
C111 C110 C109 119.8(5) . . ?
C111 C110 H110 120.1 . . ?
C109 C110 H110 120.1 . . ?
C110 C111 C112 120.2(5) . . ?
C110 C111 H111 119.9 . . ?
C112 C111 H111 119.9 . . ?
C111 C112 C113 120.3(5) . . ?
C111 C112 H112 119.8 . . ?
C113 C112 H112 119.8 . . ?
C112 C113 C114 119.7(5) . . ?
C112 C113 H113 120.1 . . ?
C114 C113 H113 120.1 . . ?
C109 C114 C113 119.3(5) . . ?
C109 C114 H114 120.3 . . ?
C113 C114 H114 120.3 . . ?

loop_
_geom_bond_atom_site_label_1
_geom_bond_atom_site_label_2
_geom_bond_distance
_geom_bond_site_symmetry_2
_geom_bond_publ_flag
N1 C44 1.339(7) . ?
N1 N2 1.359(6) . ?
N1 C42 1.465(6) . ?
N2 N3 1.310(6) . ?
N3 C43 1.353(7) . ?
N4 N5 1.257(6) . ?
N4 C49 1.424(6) . ?
N5 C52 1.429(7) . ?
N6 N7 1.351(6) . ?
N6 C101 1.352(7) . ?
N6 C99 1.471(6) . ?
N7 N8 1.314(6) . ?
N8 C100 1.361(7) . ?
N9 N10 1.263(6) . ?
N9 C106 1.434(6) . ?
N10 C109 1.422(6) . ?
O1 C40 1.421(6) . ?
O1 C1 1.424(5) . ?
O2 C2 1.403(7) . ?
O2 H2 0.8400 . ?
O3 C3 1.420(6) . ?
O3 H3 0.8400 . ?
O4 C1 1.403(6) . ?
O4 C5 1.440(6) . ?
O5 C6 1.424(6) . ?
O5 H5 0.8400 . ?
O6 C7 1.405(6) . ?
O6 C4 1.421(6) . ?
O7 C8 1.435(6) . ?
O7 H7 0.8400 . ?
O8 C9 1.425(6) . ?
O8 H8 0.8400 . ?
O9 C7 1.412(6) . ?
O9 C11 1.433(6) . ?
O10 C12 1.434(6) . ?
O10 H10 0.8400 . ?
O11 C13 1.418(6) . ?
O11 C10 1.418(5) . ?
O12 C14 1.431(6) . ?
O12 H12 0.8400 . ?
O13 C15 1.423(6) . ?
O13 H13 0.8400 . ?
O14 C13 1.406(6) . ?
O14 C17 1.442(6) . ?
O15 C18 1.426(8) . ?
O15 H15 0.8400 . ?
O16 C19 1.409(6) . ?
O16 C16 1.426(6) . ?
O17 C20 1.445(6) . ?
O17 H17 0.8400 . ?
O18 C21 1.428(6) . ?
O18 H18 0.8400 . ?
O19 C19 1.411(6) . ?
O19 C23 1.442(6) . ?
O20 C24 1.394(7) . ?
O20 H20 0.8400 . ?
O21 C22 1.425(6) . ?
O21 C25 1.428(6) . ?
O22 C26 1.422(6) . ?
O22 H22 0.8400 . ?
O23 C27 1.426(6) . ?
O23 H23 0.8400 . ?
O24 C25 1.419(6) . ?
O24 C29 1.438(6) . ?
O25 C30 1.427(6) . ?
O25 H25 0.8400 . ?
O26 C31 1.426(6) . ?
O26 C28 1.453(6) . ?
O27 C32 1.408(6) . ?
O27 H27 0.8400 . ?
O28 C33 1.427(7) . ?
O28 H28 0.8400 . ?
O29 C31 1.428(6) . ?
O29 C35 1.456(5) . ?
O30 C36 1.442(7) . ?
O30 H30 0.8400 . ?
O31 C37 1.413(6) . ?
O31 C34 1.433(6) . ?
O32 C38 1.427(6) . ?
O32 H32 0.8400 . ?
O33 C39 1.423(6) . ?
O33 H33 0.8400 . ?
O34 C37 1.412(6) . ?
O34 C41 1.437(6) . ?
O35 C46 1.382(6) . ?
O35 C45 1.432(6) . ?
O36 C97 1.416(5) . ?
O36 C58 1.438(6) . ?
O37 C59 1.408(6) . ?
O37 H37 0.8400 . ?
O38 C60 1.421(6) . ?
O38 H38 0.8400 . ?
O39 C58 1.396(6) . ?
O39 C62 1.458(5) . ?
O40 C63 1.426(6) . ?
O40 H40 0.8400 . ?
O41 C64 1.408(5) . ?
O41 C61 1.448(5) . ?
O42 C65 1.412(6) . ?
O42 H42 0.8400 . ?
O43 C66 1.425(6) . ?
O43 H43 0.8400 . ?
O44 C64 1.420(6) . ?
O44 C68 1.447(5) . ?
O45 C69 1.446(5) . ?
O45 H45 0.8400 . ?
O46 C70 1.399(6) . ?
O46 C67 1.432(6) . ?
O47 C71 1.423(6) . ?
O47 H47 0.8400 . ?
O48 C72 1.439(5) . ?
O48 H48 0.8400 . ?
O49 C70 1.401(6) . ?
O49 C74 1.450(5) . ?
O50 C75 1.437(6) . ?
O50 H50 0.8400 . ?
O51 C76 1.409(6) . ?
O51 C73 1.435(5) . ?
O52 C77 1.436(6) . ?
O52 H52 0.8400 . ?
O53 C78 1.433(6) . ?
O53 H53 0.8400 . ?
O54 C76 1.403(6) . ?
O54 C80 1.449(6) . ?
O55 C81 1.415(11) . ?
O55 H55 0.8400 . ?
O56 C79 1.406(6) . ?
O56 C82 1.407(5) . ?
O57 C83 1.422(6) . ?
O57 H57 0.8400 . ?
O58 C84 1.432(7) . ?
O58 H58 0.8400 . ?
O59 C82 1.402(6) . ?
O59 C86 1.443(6) . ?
O60 C87 1.426(6) . ?
O60 H60 0.8400 . ?
O61 C88 1.397(6) . ?
O61 C85 1.454(6) . ?
O62 C89 1.399(6) . ?
O62 H62 0.8400 . ?
O63 C90 1.437(6) . ?
O63 H63 0.8400 . ?
O64 C88 1.419(6) . ?
O64 C92 1.436(6) . ?
O65 C93 1.415(6) . ?
O65 H65 0.8400 . ?
O66 C94 1.417(6) . ?
O66 C91 1.428(5) . ?
O67 C95 1.421(6) . ?
O67 H67 0.8400 . ?
O68 C96 1.427(6) . ?
O68 H68 0.8400 . ?
O69 C94 1.405(6) . ?
O69 C98 1.430(5) . ?
O70 C103 1.381(6) . ?
O70 C102 1.430(6) . ?
C1 C2 1.536(7) . ?
C1 H1 1.0000 . ?
C2 C3 1.523(7) . ?
C2 H2A 1.0000 . ?
C3 C4 1.529(7) . ?
C3 H3A 1.0000 . ?
C4 C5 1.523(7) . ?
C4 H4 1.0000 . ?
C5 C6 1.517(7) . ?
C5 H5A 1.0000 . ?
C6 H6A 0.9900 . ?
C6 H6B 0.9900 . ?
C7 C8 1.530(7) . ?
C7 H7A 1.0000 . ?
C8 C9 1.512(7) . ?
C8 H8A 1.0000 . ?
C9 C10 1.540(7) . ?
C9 H9 1.0000 . ?
C10 C11 1.532(6) . ?
C10 H10A 1.0000 . ?
C11 C12 1.514(7) . ?
C11 H11 1.0000 . ?
C12 H12A 0.9900 . ?
C12 H12B 0.9900 . ?
C13 C14 1.514(7) . ?
C13 H13A 1.0000 . ?
C14 C15 1.502(7) . ?
C14 H14 1.0000 . ?
C15 C16 1.510(7) . ?
C15 H15A 1.0000 . ?
C16 C17 1.531(7) . ?
C16 H16 1.0000 . ?
C17 C18 1.518(7) . ?
C17 H17A 1.0000 . ?
C18 H18A 0.9900 . ?
C18 H18B 0.9900 . ?
C19 C20 1.513(7) . ?
C19 H19 1.0000 . ?
C20 C21 1.520(7) . ?
C20 H20A 1.0000 . ?
C21 C22 1.517(7) . ?
C21 H21 1.0000 . ?
C22 C23 1.536(7) . ?
C22 H22A 1.0000 . ?
C23 C24 1.536(7) . ?
C23 H23A 1.0000 . ?
C24 H24A 0.9900 . ?
C24 H24B 0.9900 . ?
C25 C26 1.525(7) . ?
C25 H25A 1.0000 . ?
C26 C27 1.526(7) . ?
C26 H26 1.0000 . ?
C27 C28 1.547(7) . ?
C27 H27A 1.0000 . ?
C28 C29 1.548(7) . ?
C28 H28A 1.0000 . ?
C29 C30 1.512(7) . ?
C29 H29 1.0000 . ?
C30 H30A 0.9900 . ?
C30 H30B 0.9900 . ?
C31 C32 1.490(8) . ?
C31 H31 1.0000 . ?
C32 C33 1.511(7) . ?
C32 H32A 1.0000 . ?
C33 C34 1.532(7) . ?
C33 H33A 1.0000 . ?
C34 C35 1.513(8) . ?
C34 H34 1.0000 . ?
C35 C36 1.512(7) . ?
C35 H35 1.0000 . ?
C36 H36A 0.9900 . ?
C36 H36B 0.9900 . ?
C37 C38 1.503(8) . ?
C37 H37A 1.0000 . ?
C38 C39 1.527(7) . ?
C38 H38A 1.0000 . ?
C39 C40 1.528(7) . ?
C39 H39 1.0000 . ?
C40 C41 1.528(7) . ?
C40 H40A 1.0000 . ?
C41 C42 1.519(7) . ?
C41 H41 1.0000 . ?
C42 H42A 0.9900 . ?
C42 H42B 0.9900 . ?
C43 C44 1.408(8) . ?
C43 H43A 0.9500 . ?
C44 C45 1.483(7) . ?
C45 H45A 0.9900 . ?
C45 H45B 0.9900 . ?
C46 C47 1.384(7) . ?
C46 C51 1.385(7) . ?
C47 C48 1.389(7) . ?
C47 H47A 0.9500 . ?
C48 C49 1.398(7) . ?
C48 H48A 0.9500 . ?
C49 C50 1.384(7) . ?
C50 C51 1.406(7) . ?
C50 H50A 0.9500 . ?
C51 H51 0.9500 . ?
C52 C53 1.388(7) . ?
C52 C57 1.403(7) . ?
C53 C54 1.359(8) . ?
C53 H53A 0.9500 . ?
C54 C55 1.387(8) . ?
C54 H54 0.9500 . ?
C55 C56 1.401(8) . ?
C55 H55A 0.9500 . ?
C56 C57 1.371(8) . ?
C56 H56 0.9500 . ?
C57 H57A 0.9500 . ?
C58 C59 1.516(7) . ?
C58 H58A 1.0000 . ?
C59 C60 1.531(7) . ?
C59 H59 1.0000 . ?
C60 C61 1.529(7) . ?
C60 H60A 1.0000 . ?
C61 C62 1.528(7) . ?
C61 H61 1.0000 . ?
C62 C63 1.515(7) . ?
C62 H62A 1.0000 . ?
C63 H63A 0.9900 . ?
C63 H63B 0.9900 . ?
C64 C65 1.537(7) . ?
C64 H64 1.0000 . ?
C65 C66 1.516(7) . ?
C65 H65A 1.0000 . ?
C66 C67 1.537(7) . ?
C66 H66 1.0000 . ?
C67 C68 1.508(6) . ?
C67 H67A 1.0000 . ?
C68 C69 1.527(7) . ?
C68 H68A 1.0000 . ?
C69 H69A 0.9900 . ?
C69 H69B 0.9900 . ?
C70 C71 1.532(7) . ?
C70 H70 1.0000 . ?
C71 C72 1.524(6) . ?
C71 H71 1.0000 . ?
C72 C73 1.540(7) . ?
C72 H72 1.0000 . ?
C73 C74 1.521(7) . ?
C73 H73 1.0000 . ?
C74 C75 1.501(7) . ?
C74 H74 1.0000 . ?
C75 H75A 0.9900 . ?
C75 H75B 0.9900 . ?
C76 C77 1.519(7) . ?
C76 H76 1.0000 . ?
C77 C78 1.520(7) . ?
C77 H77 1.0000 . ?
C78 C79 1.518(7) . ?
C78 H78 1.0000 . ?
C79 C80 1.520(7) . ?
C79 H79 1.0000 . ?
C80 C81 1.515(8) . ?
C80 H80 1.0000 . ?
C81 H81A 0.9900 . ?
C81 H81B 0.9900 . ?
C82 C83 1.524(7) . ?
C82 H82 1.0000 . ?
C83 C84 1.530(7) . ?
C83 H83 1.0000 . ?
C84 C85 1.517(7) . ?
C84 H84 1.0000 . ?
C85 C86 1.542(7) . ?
C85 H85 1.0000 . ?
C86 C87 1.506(7) . ?
C86 H86 1.0000 . ?
C87 H87A 0.9900 . ?
C87 H87B 0.9900 . ?
C88 C89 1.544(7) . ?
C88 H88 1.0000 . ?
C89 C90 1.529(7) . ?
C89 H89 1.0000 . ?
C90 C91 1.513(7) . ?
C90 H90 1.0000 . ?
C91 C92 1.497(7) . ?
C91 H91 1.0000 . ?
C92 C93 1.524(7) . ?
C92 H92 1.0000 . ?
C93 H93A 0.9900 . ?
C93 H93B 0.9900 . ?
C94 C95 1.522(7) . ?
C94 H94 1.0000 . ?
C95 C96 1.522(6) . ?
C95 H95 1.0000 . ?
C96 C97 1.518(7) . ?
C96 H96 1.0000 . ?
C97 C98 1.538(7) . ?
C97 H97 1.0000 . ?
C98 C99 1.509(7) . ?
C98 H98 1.0000 . ?
C99 H99A 0.9900 . ?
C99 H99B 0.9900 . ?
C100 C101 1.370(7) . ?
C100 H100 0.9500 . ?
C101 C102 1.497(6) . ?
C102 H10B 0.9900 . ?
C102 H10C 0.9900 . ?
C103 C108 1.393(7) . ?
C103 C104 1.411(7) . ?
C104 C105 1.354(7) . ?
C104 H104 0.9500 . ?
C105 C106 1.396(7) . ?
C105 H105 0.9500 . ?
C106 C107 1.391(7) . ?
C107 C108 1.378(7) . ?
C107 H107 0.9500 . ?
C108 H108 0.9500 . ?
C109 C114 1.390(7) . ?
C109 C110 1.396(8) . ?
C110 C111 1.381(8) . ?
C110 H110 0.9500 . ?
C111 C112 1.387(8) . ?
C111 H111 0.9500 . ?
C112 C113 1.396(8) . ?
C112 H112 0.9500 . ?
C113 C114 1.400(7) . ?
C113 H113 0.9500 . ?
C114 H114 0.9500 . ?

loop_
_geom_torsion_atom_site_label_1
_geom_torsion_atom_site_label_2
_geom_torsion_atom_site_label_3
_geom_torsion_atom_site_label_4
_geom_torsion
_geom_torsion_site_symmetry_1
_geom_torsion_site_symmetry_2
_geom_torsion_site_symmetry_3
_geom_torsion_site_symmetry_4
_geom_torsion_publ_flag
C44 N1 N2 N3 -0.3(5) . . . . ?
C42 N1 N2 N3 179.9(4) . . . . ?
N1 N2 N3 C43 0.1(5) . . . . ?
C49 N4 N5 C52 173.4(4) . . . . ?
C101 N6 N7 N8 -0.1(5) . . . . ?
C99 N6 N7 N8 177.4(4) . . . . ?
N6 N7 N8 C100 0.4(5) . . . . ?
C106 N9 N10 C109 178.0(4) . . . . ?
C5 O4 C1 O1 58.7(5) . . . . ?
C5 O4 C1 C2 -60.2(5) . . . . ?
C40 O1 C1 O4 112.9(4) . . . . ?
C40 O1 C1 C2 -125.2(4) . . . . ?
O4 C1 C2 O2 -180.0(4) . . . . ?
O1 C1 C2 O2 59.2(5) . . . . ?
O4 C1 C2 C3 55.0(5) . . . . ?
O1 C1 C2 C3 -65.8(5) . . . . ?
O2 C2 C3 O3 59.3(5) . . . . ?
C1 C2 C3 O3 -175.5(4) . . . . ?
O2 C2 C3 C4 -178.8(4) . . . . ?
C1 C2 C3 C4 -53.5(5) . . . . ?
C7 O6 C4 C5 -136.1(4) . . . . ?
C7 O6 C4 C3 103.9(4) . . . . ?
O3 C3 C4 O6 -61.8(5) . . . . ?
C2 C3 C4 O6 176.8(4) . . . . ?
O3 C3 C4 C5 178.0(4) . . . . ?
C2 C3 C4 C5 56.7(5) . . . . ?
C1 O4 C5 C6 -176.9(4) . . . . ?
C1 O4 C5 C4 60.9(5) . . . . ?
O6 C4 C5 O4 -176.2(4) . . . . ?
C3 C4 C5 O4 -58.1(5) . . . . ?
O6 C4 C5 C6 64.7(5) . . . . ?
C3 C4 C5 C6 -177.2(4) . . . . ?
O4 C5 C6 O5 65.5(5) . . . . ?
C4 C5 C6 O5 -174.9(4) . . . . ?
C4 O6 C7 O9 100.2(5) . . . . ?
C4 O6 C7 C8 -137.6(4) . . . . ?
C11 O9 C7 O6 58.3(5) . . . . ?
C11 O9 C7 C8 -63.6(5) . . . . ?
O6 C7 C8 O7 55.4(5) . . . . ?
O9 C7 C8 O7 178.5(4) . . . . ?
O6 C7 C8 C9 -65.1(5) . . . . ?
O9 C7 C8 C9 58.1(5) . . . . ?
O7 C8 C9 O8 69.1(5) . . . . ?
C7 C8 C9 O8 -172.7(4) . . . . ?
O7 C8 C9 C10 -171.0(4) . . . . ?
C7 C8 C9 C10 -52.8(5) . . . . ?
C13 O11 C10 C11 -100.0(5) . . . . ?
C13 O11 C10 C9 141.4(4) . . . . ?
O8 C9 C10 O11 -66.1(4) . . . . ?
C8 C9 C10 O11 170.6(4) . . . . ?
O8 C9 C10 C11 174.6(4) . . . . ?
C8 C9 C10 C11 51.3(5) . . . . ?
C7 O9 C11 C12 -173.0(4) . . . . ?
C7 O9 C11 C10 61.5(5) . . . . ?
O11 C10 C11 O9 -168.5(4) . . . . ?
C9 C10 C11 O9 -53.8(5) . . . . ?
O11 C10 C11 C12 70.9(5) . . . . ?
C9 C10 C11 C12 -174.4(4) . . . . ?
O9 C11 C12 O10 -62.4(5) . . . . ?
C10 C11 C12 O10 59.9(5) . . . . ?
C17 O14 C13 O11 53.2(5) . . . . ?
C17 O14 C13 C14 -63.3(5) . . . . ?
C10 O11 C13 O14 105.3(4) . . . . ?
C10 O11 C13 C14 -134.6(4) . . . . ?
O14 C13 C14 O12 -177.4(4) . . . . ?
O11 C13 C14 O12 62.4(5) . . . . ?
O14 C13 C14 C15 56.8(5) . . . . ?
O11 C13 C14 C15 -63.5(5) . . . . ?
O12 C14 C15 O13 63.2(5) . . . . ?
C13 C14 C15 O13 -172.3(4) . . . . ?
O12 C14 C15 C16 -175.2(4) . . . . ?
C13 C14 C15 C16 -50.7(5) . . . . ?
C19 O16 C16 C15 145.0(4) . . . . ?
C19 O16 C16 C17 -94.8(5) . . . . ?
O13 C15 C16 O16 -68.6(4) . . . . ?
C14 C15 C16 O16 170.5(4) . . . . ?
O13 C15 C16 C17 171.4(4) . . . . ?
C14 C15 C16 C17 50.4(5) . . . . ?
C13 O14 C17 C18 -174.0(4) . . . . ?
C13 O14 C17 C16 61.5(5) . . . . ?
O16 C16 C17 O14 -171.1(4) . . . . ?
C15 C16 C17 O14 -54.3(5) . . . . ?
O16 C16 C17 C18 69.7(6) . . . . ?
C15 C16 C17 C18 -173.5(4) . . . . ?
O14 C17 C18 O15 -61.5(5) . . . . ?
C16 C17 C18 O15 59.5(6) . . . . ?
C16 O16 C19 O19 118.3(4) . . . . ?
C16 O16 C19 C20 -119.6(4) . . . . ?
C23 O19 C19 O16 61.2(5) . . . . ?
C23 O19 C19 C20 -60.1(5) . . . . ?
O16 C19 C20 O17 51.6(5) . . . . ?
O19 C19 C20 O17 173.5(4) . . . . ?
O16 C19 C20 C21 -68.1(5) . . . . ?
O19 C19 C20 C21 53.7(6) . . . . ?
O17 C20 C21 O18 64.9(5) . . . . ?
C19 C20 C21 O18 -175.0(4) . . . . ?
O17 C20 C21 C22 -175.1(4) . . . . ?
C19 C20 C21 C22 -54.9(5) . . . . ?
C25 O21 C22 C21 108.1(4) . . . . ?
C25 O21 C22 C23 -134.0(4) . . . . ?
O18 C21 C22 O21 -62.4(5) . . . . ?
C20 C21 C22 O21 178.9(4) . . . . ?
O18 C21 C22 C23 177.8(4) . . . . ?
C20 C21 C22 C23 59.0(5) . . . . ?
C19 O19 C23 C24 -172.4(4) . . . . ?
C19 O19 C23 C22 63.8(5) . . . . ?
O21 C22 C23 O19 -179.8(4) . . . . ?
C21 C22 C23 O19 -61.5(5) . . . . ?
O21 C22 C23 C24 63.2(6) . . . . ?
C21 C22 C23 C24 -178.4(5) . . . . ?
O19 C23 C24 O20 -58.6(6) . . . . ?
C22 C23 C24 O20 59.5(7) . . . . ?
C29 O24 C25 O21 58.1(5) . . . . ?
C29 O24 C25 C26 -62.1(5) . . . . ?
C22 O21 C25 O24 101.7(5) . . . . ?
C22 O21 C25 C26 -137.4(4) . . . . ?
O24 C25 C26 O22 -179.7(4) . . . . ?
O21 C25 C26 O22 59.1(5) . . . . ?
O24 C25 C26 C27 57.7(5) . . . . ?
O21 C25 C26 C27 -63.5(5) . . . . ?
O22 C26 C27 O23 64.9(5) . . . . ?
C25 C26 C27 O23 -171.7(4) . . . . ?
O22 C26 C27 C28 -176.1(4) . . . . ?
C25 C26 C27 C28 -52.8(5) . . . . ?
C31 O26 C28 C27 139.3(4) . . . . ?
C31 O26 C28 C29 -100.3(5) . . . . ?
O23 C27 C28 O26 -71.6(5) . . . . ?
C26 C27 C28 O26 171.2(4) . . . . ?
O23 C27 C28 C29 168.2(4) . . . . ?
C26 C27 C28 C29 50.9(5) . . . . ?
C25 O24 C29 C30 -175.8(4) . . . . ?
C25 O24 C29 C28 60.2(5) . . . . ?
O26 C28 C29 O24 -170.7(4) . . . . ?
C27 C28 C29 O24 -53.6(5) . . . . ?
O26 C28 C29 C30 71.9(5) . . . . ?
C27 C28 C29 C30 -171.0(4) . . . . ?
O24 C29 C30 O25 -70.6(5) . . . . ?
C28 C29 C30 O25 50.1(6) . . . . ?
C28 O26 C31 O29 91.3(5) . . . . ?
C28 O26 C31 C32 -146.2(4) . . . . ?
C35 O29 C31 O26 63.5(5) . . . . ?
C35 O29 C31 C32 -59.9(5) . . . . ?
O26 C31 C32 O27 66.1(5) . . . . ?
O29 C31 C32 O27 -170.4(4) . . . . ?
O26 C31 C32 C33 -60.4(5) . . . . ?
O29 C31 C32 C33 63.2(5) . . . . ?
O27 C32 C33 O28 54.1(6) . . . . ?
C31 C32 C33 O28 180.0(4) . . . . ?
O27 C32 C33 C34 176.1(4) . . . . ?
C31 C32 C33 C34 -58.0(6) . . . . ?
C37 O31 C34 C35 -101.7(5) . . . . ?
C37 O31 C34 C33 134.0(4) . . . . ?
O28 C33 C34 O31 -64.5(5) . . . . ?
C32 C33 C34 O31 172.1(4) . . . . ?
O28 C33 C34 C35 173.9(4) . . . . ?
C32 C33 C34 C35 50.5(6) . . . . ?
C31 O29 C35 C36 172.4(4) . . . . ?
C31 O29 C35 C34 51.0(5) . . . . ?
O31 C34 C35 O29 -166.3(4) . . . . ?
C33 C34 C35 O29 -46.3(6) . . . . ?
O31 C34 C35 C36 77.3(5) . . . . ?
C33 C34 C35 C36 -162.7(4) . . . . ?
O29 C35 C36 O30 -66.9(5) . . . . ?
C34 C35 C36 O30 53.6(5) . . . . ?
C41 O34 C37 O31 61.8(5) . . . . ?
C41 O34 C37 C38 -58.9(5) . . . . ?
C34 O31 C37 O34 106.7(5) . . . . ?
C34 O31 C37 C38 -130.4(4) . . . . ?
O34 C37 C38 O32 178.0(4) . . . . ?
O31 C37 C38 O32 55.6(5) . . . . ?
O34 C37 C38 C39 55.3(5) . . . . ?
O31 C37 C38 C39 -67.2(5) . . . . ?
O32 C38 C39 O33 61.8(5) . . . . ?
C37 C38 C39 O33 -175.0(4) . . . . ?
O32 C38 C39 C40 -178.4(4) . . . . ?
C37 C38 C39 C40 -55.3(5) . . . . ?
C1 O1 C40 C41 -109.6(5) . . . . ?
C1 O1 C40 C39 133.1(4) . . . . ?
O33 C39 C40 O1 -62.4(5) . . . . ?
C38 C39 C40 O1 176.4(4) . . . . ?
O33 C39 C40 C41 178.8(4) . . . . ?
C38 C39 C40 C41 57.7(5) . . . . ?
C37 O34 C41 C42 -175.7(4) . . . . ?
C37 O34 C41 C40 61.0(5) . . . . ?
O1 C40 C41 O34 -175.7(3) . . . . ?
C39 C40 C41 O34 -59.7(5) . . . . ?
O1 C40 C41 C42 65.5(5) . . . . ?
C39 C40 C41 C42 -178.6(4) . . . . ?
C44 N1 C42 C41 78.5(6) . . . . ?
N2 N1 C42 C41 -101.7(5) . . . . ?
O34 C41 C42 N1 64.3(5) . . . . ?
C40 C41 C42 N1 -175.2(4) . . . . ?
N2 N3 C43 C44 0.2(6) . . . . ?
N2 N1 C44 C43 0.4(5) . . . . ?
C42 N1 C44 C43 -179.8(5) . . . . ?
N2 N1 C44 C45 179.4(5) . . . . ?
C42 N1 C44 C45 -0.7(8) . . . . ?
N3 C43 C44 N1 -0.3(6) . . . . ?
N3 C43 C44 C45 -179.3(5) . . . . ?
C46 O35 C45 C44 178.0(4) . . . . ?
N1 C44 C45 O35 -89.8(6) . . . . ?
C43 C44 C45 O35 89.0(7) . . . . ?
C45 O35 C46 C47 171.8(5) . . . . ?
C45 O35 C46 C51 -11.1(7) . . . . ?
O35 C46 C47 C48 -179.8(5) . . . . ?
C51 C46 C47 C48 3.0(8) . . . . ?
C46 C47 C48 C49 -2.5(8) . . . . ?
C47 C48 C49 C50 0.9(8) . . . . ?
C47 C48 C49 N4 -177.5(5) . . . . ?
N5 N4 C49 C50 162.7(5) . . . . ?
N5 N4 C49 C48 -18.9(7) . . . . ?
C48 C49 C50 C51 0.3(8) . . . . ?
N4 C49 C50 C51 178.7(5) . . . . ?
O35 C46 C51 C50 -178.6(5) . . . . ?
C47 C46 C51 C50 -1.7(8) . . . . ?
C49 C50 C51 C46 0.1(8) . . . . ?
N4 N5 C52 C53 170.2(5) . . . . ?
N4 N5 C52 C57 -12.9(8) . . . . ?
C57 C52 C53 C54 -0.9(9) . . . . ?
N5 C52 C53 C54 176.2(5) . . . . ?
C52 C53 C54 C55 -0.9(10) . . . . ?
C53 C54 C55 C56 2.0(9) . . . . ?
C54 C55 C56 C57 -1.4(9) . . . . ?
C55 C56 C57 C52 -0.2(9) . . . . ?
C53 C52 C57 C56 1.4(8) . . . . ?
N5 C52 C57 C56 -175.4(5) . . . . ?
C62 O39 C58 O36 59.7(5) . . . . ?
C62 O39 C58 C59 -60.2(5) . . . . ?
C97 O36 C58 O39 115.4(4) . . . . ?
C97 O36 C58 C59 -121.5(4) . . . . ?
O39 C58 C59 O37 180.0(4) . . . . ?
O36 C58 C59 O37 57.8(5) . . . . ?
O39 C58 C59 C60 56.4(5) . . . . ?
O36 C58 C59 C60 -65.8(5) . . . . ?
O37 C59 C60 O38 60.5(5) . . . . ?
C58 C59 C60 O38 -175.4(4) . . . . ?
O37 C59 C60 C61 -176.4(4) . . . . ?
C58 C59 C60 C61 -52.4(5) . . . . ?
C64 O41 C61 C62 -133.9(4) . . . . ?
C64 O41 C61 C60 105.6(4) . . . . ?
O38 C60 C61 O41 -65.9(5) . . . . ?
C59 C60 C61 O41 169.4(4) . . . . ?
O38 C60 C61 C62 176.9(4) . . . . ?
C59 C60 C61 C62 52.2(5) . . . . ?
C58 O39 C62 C63 178.5(4) . . . . ?
C58 O39 C62 C61 56.5(5) . . . . ?
O41 C61 C62 O39 -169.2(3) . . . . ?
C60 C61 C62 O39 -51.7(5) . . . . ?
O41 C61 C62 C63 72.9(5) . . . . ?
C60 C61 C62 C63 -169.7(4) . . . . ?
O39 C62 C63 O40 82.3(5) . . . . ?
C61 C62 C63 O40 -158.0(4) . . . . ?
C61 O41 C64 O44 94.0(4) . . . . ?
C61 O41 C64 C65 -144.0(4) . . . . ?
C68 O44 C64 O41 59.3(5) . . . . ?
C68 O44 C64 C65 -62.1(5) . . . . ?
O41 C64 C65 O42 54.3(5) . . . . ?
O44 C64 C65 O42 176.9(4) . . . . ?
O41 C64 C65 C66 -66.6(5) . . . . ?
O44 C64 C65 C66 56.0(5) . . . . ?
O42 C65 C66 O43 63.6(5) . . . . ?
C64 C65 C66 O43 -172.7(4) . . . . ?
O42 C65 C66 C67 -175.1(4) . . . . ?
C64 C65 C66 C67 -51.4(5) . . . . ?
C70 O46 C67 C68 -103.4(4) . . . . ?
C70 O46 C67 C66 136.4(4) . . . . ?
O43 C66 C67 O46 -66.7(4) . . . . ?
C65 C66 C67 O46 172.3(4) . . . . ?
O43 C66 C67 C68 173.4(4) . . . . ?
C65 C66 C67 C68 52.5(5) . . . . ?
C64 O44 C68 C67 61.9(4) . . . . ?
C64 O44 C68 C69 -174.1(3) . . . . ?
O46 C67 C68 O44 -171.9(3) . . . . ?
C66 C67 C68 O44 -55.8(5) . . . . ?
O46 C67 C68 C69 68.3(5) . . . . ?
C66 C67 C68 C69 -175.6(4) . . . . ?
O44 C68 C69 O45 -64.6(5) . . . . ?
C67 C68 C69 O45 56.4(5) . . . . ?
C67 O46 C70 O49 114.1(4) . . . . ?
C67 O46 C70 C71 -125.8(4) . . . . ?
C74 O49 C70 O46 54.8(5) . . . . ?
C74 O49 C70 C71 -64.5(5) . . . . ?
O46 C70 C71 O47 59.8(5) . . . . ?
O49 C70 C71 O47 -179.2(4) . . . . ?
O46 C70 C71 C72 -61.7(5) . . . . ?
O49 C70 C71 C72 59.3(5) . . . . ?
O47 C71 C72 O48 69.7(5) . . . . ?
C70 C71 C72 O48 -171.5(4) . . . . ?
O47 C71 C72 C73 -170.9(4) . . . . ?
C70 C71 C72 C73 -52.1(5) . . . . ?
C76 O51 C73 C74 -107.6(5) . . . . ?
C76 O51 C73 C72 131.7(4) . . . . ?
O48 C72 C73 O51 -72.3(4) . . . . ?
C71 C72 C73 O51 169.2(4) . . . . ?
O48 C72 C73 C74 168.1(4) . . . . ?
C71 C72 C73 C74 49.6(5) . . . . ?
C70 O49 C74 C75 -177.1(4) . . . . ?
C70 O49 C74 C73 60.7(5) . . . . ?
O51 C73 C74 O49 -168.6(4) . . . . ?
C72 C73 C74 O49 -51.8(5) . . . . ?
O51 C73 C74 C75 73.0(5) . . . . ?
C72 C73 C74 C75 -170.2(4) . . . . ?
O49 C74 C75 O50 -59.9(5) . . . . ?
C73 C74 C75 O50 60.6(5) . . . . ?
C80 O54 C76 O51 63.9(5) . . . . ?
C80 O54 C76 C77 -57.2(5) . . . . ?
C73 O51 C76 O54 118.0(4) . . . . ?
C73 O51 C76 C77 -119.0(4) . . . . ?
O54 C76 C77 O52 176.4(4) . . . . ?
O51 C76 C77 O52 53.7(5) . . . . ?
O54 C76 C77 C78 54.1(6) . . . . ?
O51 C76 C77 C78 -68.5(5) . . . . ?
O52 C77 C78 O53 61.6(5) . . . . ?
C76 C77 C78 O53 -175.7(4) . . . . ?
O52 C77 C78 C79 -177.4(4) . . . . ?
C76 C77 C78 C79 -54.6(5) . . . . ?
C82 O56 C79 C78 126.4(4) . . . . ?
C82 O56 C79 C80 -113.8(5) . . . . ?
O53 C78 C79 O56 -61.1(5) . . . . ?
C77 C78 C79 O56 179.9(4) . . . . ?
O53 C78 C79 C80 177.5(4) . . . . ?
C77 C78 C79 C80 58.4(5) . . . . ?
C76 O54 C80 C81 -177.2(5) . . . . ?
C76 O54 C80 C79 60.8(6) . . . . ?
O56 C79 C80 O54 -179.6(4) . . . . ?
C78 C79 C80 O54 -61.0(6) . . . . ?
O56 C79 C80 C81 63.0(7) . . . . ?
C78 C79 C80 C81 -178.4(5) . . . . ?
O54 C80 C81 O55 -65.8(6) . . . . ?
C79 C80 C81 O55 53.4(7) . . . . ?
C86 O59 C82 O56 59.2(5) . . . . ?
C86 O59 C82 C83 -63.1(5) . . . . ?
C79 O56 C82 O59 102.4(5) . . . . ?
C79 O56 C82 C83 -134.2(4) . . . . ?
O59 C82 C83 O57 -179.1(4) . . . . ?
O56 C82 C83 O57 56.9(5) . . . . ?
O59 C82 C83 C84 58.6(5) . . . . ?
O56 C82 C83 C84 -65.4(5) . . . . ?
O57 C83 C84 O58 66.6(5) . . . . ?
C82 C83 C84 O58 -171.5(4) . . . . ?
O57 C83 C84 C85 -173.3(4) . . . . ?
C82 C83 C84 C85 -51.4(5) . . . . ?
C88 O61 C85 C84 128.1(4) . . . . ?
C88 O61 C85 C86 -109.4(4) . . . . ?
O58 C84 C85 O61 -74.0(5) . . . . ?
C83 C84 C85 O61 169.6(4) . . . . ?
O58 C84 C85 C86 165.3(4) . . . . ?
C83 C84 C85 C86 48.9(5) . . . . ?
C82 O59 C86 C87 -176.8(4) . . . . ?
C82 O59 C86 C85 58.2(5) . . . . ?
O61 C85 C86 O59 -169.9(3) . . . . ?
C84 C85 C86 O59 -51.0(5) . . . . ?
O61 C85 C86 C87 70.8(5) . . . . ?
C84 C85 C86 C87 -170.4(4) . . . . ?
O59 C86 C87 O60 -58.4(5) . . . . ?
C85 C86 C87 O60 63.4(5) . . . . ?
C85 O61 C88 O64 94.8(5) . . . . ?
C85 O61 C88 C89 -144.1(4) . . . . ?
C92 O64 C88 O61 59.3(5) . . . . ?
C92 O64 C88 C89 -61.3(5) . . . . ?
O61 C88 C89 O62 56.9(5) . . . . ?
O64 C88 C89 O62 -179.1(4) . . . . ?
O61 C88 C89 C90 -70.6(5) . . . . ?
O64 C88 C89 C90 53.3(5) . . . . ?
O62 C89 C90 O63 61.5(5) . . . . ?
C88 C89 C90 O63 -170.9(4) . . . . ?
O62 C89 C90 C91 -177.1(4) . . . . ?
C88 C89 C90 C91 -49.5(5) . . . . ?
C94 O66 C91 C92 -107.2(5) . . . . ?
C94 O66 C91 C90 132.2(4) . . . . ?
O63 C90 C91 O66 -67.9(5) . . . . ?
C89 C90 C91 O66 171.1(4) . . . . ?
O63 C90 C91 C92 171.7(4) . . . . ?
C89 C90 C91 C92 50.8(5) . . . . ?
C88 O64 C92 C91 62.9(5) . . . . ?
C88 O64 C92 C93 -173.4(4) . . . . ?
O66 C91 C92 O64 -172.3(4) . . . . ?
C90 C91 C92 O64 -55.4(5) . . . . ?
O66 C91 C92 C93 68.0(5) . . . . ?
C90 C91 C92 C93 -175.1(4) . . . . ?
O64 C92 C93 O65 -64.7(5) . . . . ?
C91 C92 C93 O65 56.6(5) . . . . ?
C98 O69 C94 O66 57.6(5) . . . . ?
C98 O69 C94 C95 -61.6(5) . . . . ?
C91 O66 C94 O69 110.5(5) . . . . ?
C91 O66 C94 C95 -128.1(4) . . . . ?
O69 C94 C95 O67 177.0(4) . . . . ?
O66 C94 C95 O67 55.7(5) . . . . ?
O69 C94 C95 C96 53.7(5) . . . . ?
O66 C94 C95 C96 -67.6(5) . . . . ?
O67 C95 C96 O68 67.6(5) . . . . ?
C94 C95 C96 O68 -171.4(4) . . . . ?
O67 C95 C96 C97 -171.4(4) . . . . ?
C94 C95 C96 C97 -50.4(5) . . . . ?
C58 O36 C97 C96 133.8(4) . . . . ?
C58 O36 C97 C98 -106.6(4) . . . . ?
O68 C96 C97 O36 -64.9(5) . . . . ?
C95 C96 C97 O36 173.4(4) . . . . ?
O68 C96 C97 C98 175.0(4) . . . . ?
C95 C96 C97 C98 53.2(5) . . . . ?
C94 O69 C98 C99 -175.2(4) . . . . ?
C94 O69 C98 C97 64.3(5) . . . . ?
O36 C97 C98 O69 -177.8(4) . . . . ?
C96 C97 C98 O69 -59.1(5) . . . . ?
O36 C97 C98 C99 63.6(5) . . . . ?
C96 C97 C98 C99 -177.8(4) . . . . ?
N7 N6 C99 C98 -100.3(5) . . . . ?
C101 N6 C99 C98 76.7(6) . . . . ?
O69 C98 C99 N6 63.1(5) . . . . ?
C97 C98 C99 N6 -177.8(4) . . . . ?
N7 N8 C100 C101 -0.5(6) . . . . ?
N7 N6 C101 C100 -0.2(5) . . . . ?
C99 N6 C101 C100 -177.3(5) . . . . ?
N7 N6 C101 C102 -178.8(4) . . . . ?
C99 N6 C101 C102 4.1(8) . . . . ?
N8 C100 C101 N6 0.4(6) . . . . ?
N8 C100 C101 C102 178.8(5) . . . . ?
C103 O70 C102 C101 177.6(4) . . . . ?
N6 C101 C102 O70 -91.8(5) . . . . ?
C100 C101 C102 O70 90.0(7) . . . . ?
C102 O70 C103 C108 -9.4(7) . . . . ?
C102 O70 C103 C104 173.1(5) . . . . ?
O70 C103 C104 C105 178.4(5) . . . . ?
C108 C103 C104 C105 0.7(8) . . . . ?
C103 C104 C105 C106 -1.6(8) . . . . ?
C104 C105 C106 C107 1.0(8) . . . . ?
C104 C105 C106 N9 -177.2(5) . . . . ?
N10 N9 C106 C107 171.7(5) . . . . ?
N10 N9 C106 C105 -10.1(7) . . . . ?
C105 C106 C107 C108 0.6(8) . . . . ?
N9 C106 C107 C108 179.0(5) . . . . ?
C106 C107 C108 C103 -1.4(8) . . . . ?
O70 C103 C108 C107 -176.6(5) . . . . ?
C104 C103 C108 C107 0.8(8) . . . . ?
N9 N10 C109 C114 -25.4(7) . . . . ?
N9 N10 C109 C110 158.0(5) . . . . ?
C114 C109 C110 C111 1.0(8) . . . . ?
N10 C109 C110 C111 177.7(5) . . . . ?
C109 C110 C111 C112 -1.2(9) . . . . ?
C110 C111 C112 C113 1.1(9) . . . . ?
C111 C112 C113 C114 -0.7(9) . . . . ?
C110 C109 C114 C113 -0.7(8) . . . . ?
N10 C109 C114 C113 -177.1(5) . . . . ?
C112 C113 C114 C109 0.5(8) . . . . ?
